data_4126678
loop_
_publ_author_name
'Qin, Lei'
'Zhou, Guojun'
'Yu, You-Zhu'
'Nojiri, Hiroyuki'
'Schr\"oder, Christian'
'Winpenny, Richard E. P.'
'Zheng, Yan-Zhen'

_publ_section_title
;
 Topological Self-Assembly of Highly-Symmetric Lanthanide Clusters: A
 Magnetic Study of Exchange-Coupling &quot;Fingerprints&quot; in Giant
 Gadolinium(III) Cages.
;
_journal_name_full 'Journal of the American Chemical Society'
_journal_paper_doi 10.1021/jacs.7b09996
_journal_year 2017
_chemical_formula_sum 'C148 H364 Gd60 N8 O264'
_chemical_formula_weight 15915.45
_chemical_name_systematic
;
 ?
;
_space_group_crystal_system tetragonal
_space_group_IT_number 85
_space_group_name_Hall '-P 4a'
_space_group_name_H-M_alt 'P 4/n'
_symmetry_space_group_name_Hall '-P 4a'
_symmetry_space_group_name_H-M 'P 4/n :2'
_atom_sites_solution_hydrogens mixed
_audit_creation_method SHELXL-2014
_cell_angle_alpha 90
_cell_angle_beta 90
_cell_angle_gamma 90
_cell_formula_units_Z 2
_cell_length_a 29.5320(3)
_cell_length_b 29.5320(3)
_cell_length_c 26.7755(7)
_cell_measurement_reflns_used 9879
_cell_measurement_temperature 100(2)
_cell_measurement_theta_max 27.48
_cell_measurement_theta_min 2.20
_cell_volume 23352.0(7)
_computing_cell_refinement 'Bruker SMART'
_computing_data_collection 'Bruker SMART'
_computing_data_reduction 'Bruker SAINT'
_computing_structure_refinement 'SHELXL-2014 (Sheldrick, 2014)'
_computing_structure_solution 'SHELXL-2014 (Sheldrick, 2014)'
_diffrn_ambient_temperature 100(2)
_diffrn_measured_fraction_theta_full 0.866
_diffrn_measured_fraction_theta_max 0.999
_diffrn_measurement_device_type 'CCD area detector'
_diffrn_measurement_method 'phi and omega scans'
_diffrn_radiation_type MoK\a
_diffrn_radiation_wavelength 0.71073
_diffrn_reflns_av_R_equivalents 0.1043
_diffrn_reflns_av_unetI/netI 0.0434
_diffrn_reflns_Laue_measured_fraction_full 0.866
_diffrn_reflns_Laue_measured_fraction_max 0.999
_diffrn_reflns_limit_h_max 26
_diffrn_reflns_limit_h_min -33
_diffrn_reflns_limit_k_max 33
_diffrn_reflns_limit_k_min -33
_diffrn_reflns_limit_l_max 30
_diffrn_reflns_limit_l_min -29
_diffrn_reflns_number 162715
_diffrn_reflns_point_group_measured_fraction_full 0.866
_diffrn_reflns_point_group_measured_fraction_max 0.999
_diffrn_reflns_theta_full 25.242
_diffrn_reflns_theta_max 23.999
_diffrn_reflns_theta_min 1.670
_exptl_absorpt_coefficient_mu 8.468
_exptl_absorpt_correction_T_max 0.184
_exptl_absorpt_correction_T_min 0.143
_exptl_absorpt_correction_type multi-scan
_exptl_crystal_colour colourless
_exptl_crystal_density_diffrn 2.263
_exptl_crystal_description octahedron
_exptl_crystal_F_000 14520
_exptl_crystal_size_max 0.25
_exptl_crystal_size_mid 0.20
_exptl_crystal_size_min 0.20
_platon_squeeze_details
;
;
_refine_diff_density_max 4.675
_refine_diff_density_min -5.163
_refine_diff_density_rms 0.402
_refine_ls_extinction_method none
_refine_ls_goodness_of_fit_ref 0.999
_refine_ls_hydrogen_treatment constr
_refine_ls_matrix_type full
_refine_ls_number_parameters 1062
_refine_ls_number_reflns 18328
_refine_ls_number_restraints 3583
_refine_ls_restrained_S_all 0.921
_refine_ls_R_factor_all 0.1431
_refine_ls_R_factor_gt 0.1084
_refine_ls_shift/su_max 0.000
_refine_ls_shift/su_mean 0.000
_refine_ls_structure_factor_coef Fsqd
_refine_ls_weighting_details 'w=1/[\s^2^(Fo^2^)+(0.0010P)^2^+2566.0000P] where P=(Fo^2^+2Fc^2^)/3'
_refine_ls_weighting_scheme calc
_refine_ls_wR_factor_gt 0.1974
_refine_ls_wR_factor_ref 0.2137
_reflns_Friedel_coverage 0.000
_reflns_number_gt 12311
_reflns_number_total 18328
_reflns_threshold_expression 'I > 2\s(I)'
_cod_data_source_file ja7b09996_si_002.cif
_cod_data_source_block Gd60
_cod_original_cell_volume 23352.0(8)
_cod_database_code 4126678
_shelx_space_group_comment
;
The symmetry employed for this shelxl refinement is uniquely defined
by the following loop, which should always be used as a source of
symmetry information in preference to the above space-group names.
They are only intended as comments.
;
_shelxl_version_number 2014-3

loop_
_space_group_symop_operation_xyz
'x, y, z'
'-x+1/2, -y+1/2, z'
'-y+1/2, x, z'
'y, -x+1/2, z'
'-x, -y, -z'
'x-1/2, y-1/2, -z'
'y-1/2, -x, -z'
'-y, x-1/2, -z'

loop_
_atom_site_label
_atom_site_type_symbol
_atom_site_fract_x
_atom_site_fract_y
_atom_site_fract_z
_atom_site_U_iso_or_equiv
_atom_site_adp_type
_atom_site_occupancy
_atom_site_site_symmetry_order
_atom_site_calc_flag
_atom_site_refinement_flags_posn
_atom_site_refinement_flags_adp
_atom_site_refinement_flags_occupancy
_atom_site_disorder_assembly
_atom_site_disorder_group
Gd1 Gd 0.29021(7) 0.39344(6) -0.05292(6) 0.0506(5) Uani 0.757(3) 1 d . . P A 1
Gd5A Gd 0.2615(5) 0.3969(4) -0.0589(4) 0.119(4) Uiso 0.243(3) 1 d . . P A 2
Gd2 Gd 0.19872(4) 0.32848(4) 0.02421(5) 0.0513(3) Uani 1 1 d . . . . .
Gd3 Gd 0.27638(4) 0.40064(4) 0.08867(5) 0.0514(3) Uani 1 1 d . . . . .
Gd4 Gd 0.28506(7) 0.53066(6) 0.09539(7) 0.0587(6) Uani 0.757(3) 1 d D . P A 1
Gd3A Gd 0.3161(4) 0.5239(3) 0.0877(4) 0.100(3) Uiso 0.243(3) 1 d . . P A 2
Gd5 Gd 0.21988(7) 0.47131(6) 0.18854(10) 0.0346(4) Uani 0.757(3) 1 d . . P A 1
Gd7A Gd 0.2226(4) 0.4685(4) 0.1721(4) 0.086(5) Uiso 0.243(3) 1 d . . P A 2
Gd6 Gd 0.05346(4) 0.35091(4) 0.18125(5) 0.0464(3) Uani 1 1 d . . . . .
Gd7 Gd -0.00253(5) 0.44386(5) 0.24068(9) 0.0493(5) Uani 0.757(3) 1 d . . P A 1
Gd4A Gd -0.0025(3) 0.4430(3) 0.2726(4) 0.081(2) Uiso 0.243(3) 1 d . . P A 2
Gd8 Gd 0.12661(4) 0.42841(4) 0.25642(5) 0.0475(3) Uani 1 1 d . . . . .
Gd9 Gd 0.15384(6) 0.55505(5) 0.27624(8) 0.0527(5) Uani 0.757(3) 1 d D . P A 1
Gd2A Gd 0.1524(3) 0.5533(3) 0.2354(3) 0.084(2) Uiso 0.243(3) 1 d . . P A 2
Gd10 Gd 0.22447(4) 0.46953(4) 0.33249(5) 0.0505(3) Uani 1 1 d . . . . .
Gd11 Gd 0.35432(4) 0.44518(4) 0.32682(5) 0.0465(3) Uani 1 1 d . . . . .
Gd12 Gd 0.31687(7) 0.52389(6) 0.41914(7) 0.0517(5) Uani 0.757(3) 1 d D . P A 1
Gd1A Gd 0.2840(3) 0.5295(3) 0.4159(3) 0.081(2) Uiso 0.243(3) 1 d . . P A 2
Gd13 Gd 0.27763(4) 0.39944(4) 0.42479(5) 0.0478(3) Uani 1 1 d . . . . .
Gd14 Gd 0.28338(9) 0.39660(7) 0.56931(8) 0.0580(5) Uani 0.757(3) 1 d . . P A 1
Gd6A Gd 0.2618(3) 0.3978(3) 0.5632(4) 0.083(3) Uiso 0.243(3) 1 d . . P A 2
Gd15 Gd 0.32633(4) 0.30413(4) 0.49113(5) 0.0496(3) Uani 1 1 d . . . . .
O1 O 0.2636(7) 0.3202(7) -0.0263(8) 0.082(3) Uani 1 1 d . U . . .
H1A H 0.2589 0.2987 -0.0547 0.098 Uiso 1 1 calc R U . A 1
O2 O 0.3210(7) 0.3844(7) 0.4949(8) 0.079(2) Uani 1 1 d . U . . .
H2A H 0.3513 0.3995 0.4938 0.095 Uiso 1 1 calc R U . A 1
O3 O 0.1990(7) 0.4027(7) 0.3792(8) 0.073(2) Uani 1 1 d . U . . .
O4 O 0.2298(7) 0.3990(7) 0.4954(8) 0.075(2) Uani 1 1 d . U . . .
H4D H 0.2077 0.4246 0.4964 0.089 Uiso 1 1 calc R U . A 1
O5 O 0.0407(6) 0.3296(6) 0.0967(7) 0.059(3) Uani 1 1 d . U . . .
H5C H 0.0419 0.3552 0.0722 0.070 Uiso 1 1 d R U . . .
O6 O 0.3267(8) 0.3802(7) 0.0241(8) 0.086(3) Uani 1 1 d . U . . .
H6C H 0.3573 0.3946 0.0268 0.103 Uiso 1 1 calc R U . A 1
O7 O 0.3399(7) 0.4502(7) 0.4129(8) 0.079(2) Uani 1 1 d . U . . .
H7A H 0.3668 0.4429 0.4341 0.095 Uiso 1 1 calc R U . A 1
O8 O 0.2352(7) 0.3994(7) 0.0152(8) 0.083(2) Uani 1 1 d . U . . .
H8A H 0.2138 0.4254 0.0115 0.100 Uiso 1 1 calc R U . A 1
O9 O 0.2767(6) 0.4131(6) 0.1753(7) 0.066(2) Uani 1 1 d . U . . .
H9D H 0.2724 0.3851 0.1960 0.079 Uiso 1 1 calc R U . A 1
O10 O 0.0649(7) 0.4284(7) 0.1995(8) 0.072(2) Uani 1 1 d . U . . .
H10C H 0.0700 0.4476 0.1692 0.087 Uiso 1 1 calc R U . A 1
O12 O 0.2256(7) 0.5154(7) 0.2595(8) 0.079(2) Uani 1 1 d . U . . .
H12C H 0.2521 0.5364 0.2585 0.095 Uiso 1 1 calc R U . A 1
O13 O 0.0605(7) 0.4311(7) 0.3004(8) 0.077(2) Uani 1 1 d . U . . .
H13A H 0.0610 0.4533 0.3287 0.092 Uiso 1 1 calc R U . A 1
O14 O 0.2823(6) 0.4112(6) 0.3377(7) 0.069(2) Uani 1 1 d . U . . .
H14C H 0.2767 0.3838 0.3168 0.083 Uiso 1 1 calc R U . . .
O15 O 0.1781(6) 0.2646(6) 0.0740(7) 0.063(3) Uani 1 1 d . U . . .
H15M H 0.1967 0.2606 0.1049 0.075 Uiso 1 1 calc R U . . .
O16 O -0.0024(5) 0.2939(5) 0.1786(6) 0.050(3) Uani 1 1 d . U . . .
H16A H -0.0273 0.2998 0.2031 0.060 Uiso 1 1 d R U . . .
O17 O 0.3639(7) 0.4903(7) 0.2530(8) 0.080(2) Uani 1 1 d . U . . .
H17A H 0.3461 0.5191 0.2536 0.096 Uiso 1 1 d R U . . .
O18 O 0.2077(7) 0.4270(7) 0.2603(7) 0.071(2) Uani 1 1 d . U . . .
H18C H 0.2215 0.3961 0.2592 0.085 Uiso 1 1 calc R U . A 1
O19 O 0.2972(7) 0.5019(7) 0.3349(8) 0.078(2) Uani 1 1 d . U . . .
H19C H 0.3010 0.5271 0.3103 0.094 Uiso 1 1 calc R U . A 1
O20 O 0.3232(5) 0.2394(5) 0.4404(6) 0.046(4) Uani 1 1 d . U . . .
H20M H 0.3042 0.2429 0.4097 0.056 Uiso 1 1 calc R U . . .
O21 O 0.2606(7) 0.3203(7) 0.5417(8) 0.078(3) Uani 1 1 d . U . . .
H21A H 0.2566 0.2986 0.5700 0.093 Uiso 1 1 calc R U . A 1
O22 O 0.3519(6) 0.4000(6) 0.2531(7) 0.062(3) Uani 1 1 d . U . . .
H22I H 0.3284 0.3756 0.2534 0.075 Uiso 1 1 calc R U . . .
O23 O 0.1655(7) 0.4083(7) 0.1707(8) 0.071(2) Uani 1 1 d . U . . .
O24 O 0.3861(7) 0.5125(7) 0.3610(8) 0.083(2) Uani 1 1 d . U . . .
O25 O 0.1924(7) 0.3727(7) 0.1039(7) 0.070(2) Uani 1 1 d . U . . .
O26 O 0.2487(7) 0.4731(7) 0.4167(8) 0.081(2) Uani 1 1 d . U . . .
H26D H 0.2244 0.4810 0.4412 0.097 Uiso 1 1 calc R U . A 1
O27 O 0.1337(7) 0.3836(7) 0.3430(8) 0.073(2) Uani 1 1 d . U . . .
O28 O 0.1252(6) 0.3524(6) 0.1353(7) 0.066(2) Uani 1 1 d . U . . .
O29 O 0.1475(7) 0.4929(7) 0.2117(8) 0.079(2) Uani 1 1 d . U . . .
H29C H 0.1271 0.5003 0.1831 0.095 Uiso 1 1 calc R U . A 1
O30 O 0.1569(7) 0.3465(7) 0.4108(8) 0.073(3) Uani 1 1 d . U . . .
O31 O 0.1485(7) 0.4850(7) 0.3131(8) 0.077(2) Uani 1 1 d . U . . .
H31D H 0.1289 0.4854 0.3435 0.093 Uiso 1 1 calc R U . A 1
O32 O 0.3519(8) 0.3319(8) -0.0551(9) 0.088(2) Uani 1 1 d . U . . .
O33 O 0.3489(8) 0.3335(8) 0.5714(9) 0.085(2) Uani 1 1 d . U . . .
O34 O 0.2355(7) 0.4683(7) 0.1017(8) 0.080(2) Uani 1 1 d . U . . .
H34C H 0.2079 0.4711 0.0803 0.096 Uiso 1 1 calc R U . A 1
O35 O 0.0053(8) 0.5197(7) 0.2571(8) 0.085(2) Uani 1 1 d . U . . .
O36 O 0.2072(7) 0.5458(7) 0.3541(8) 0.083(2) Uani 1 1 d . U . . .
O37 O 0.3906(8) 0.2866(8) 0.6127(9) 0.088(3) Uani 1 1 d . U . . .
O38 O 0.4386(8) 0.5805(8) 0.2201(9) 0.095(2) Uani 1 1 d . U . . .
H38A H 0.4319 0.5976 0.2446 0.114 Uiso 1 1 d R U . . .
O39 O 0.3943(8) 0.5116(8) 0.1598(9) 0.093(2) Uani 1 1 d . U . . .
O40 O 0.3051(8) 0.3673(8) -0.1342(9) 0.091(2) Uani 1 1 d . U . . .
H40A H 0.2818 0.3583 -0.1499 0.109 Uiso 1 1 d R U . A .
O41 O 0.3641(8) 0.4226(8) -0.0796(9) 0.092(2) Uani 1 1 d . U . . .
H41A H 0.3689 0.4506 -0.0750 0.110 Uiso 1 1 d R U . A .
O42 O 0.3565(8) 0.5580(8) 0.1081(9) 0.096(2) Uani 1 1 d . U . . .
O43 O 0.2812(8) 0.6069(7) 0.1222(9) 0.097(2) Uani 1 1 d D U . . .
H43A H 0.3066 0.6174 0.1317 0.116 Uiso 1 1 d R U . A .
O44 O 0.0762(8) 0.5351(7) 0.2688(8) 0.0852(19) Uani 1 1 d . U . . .
O45 O 0.1202(8) 0.5829(7) 0.3537(8) 0.087(2) Uani 1 1 d D U . . .
H45A H 0.0917 0.5866 0.3518 0.105 Uiso 1 1 d R U . A .
O46 O 0.1062(8) 0.6215(8) 0.2539(8) 0.089(2) Uani 1 1 d . U . . .
H46A H 0.1193 0.6430 0.2386 0.107 Uiso 1 1 d R U . A .
O47 O 0.1932(7) 0.6232(7) 0.3016(8) 0.088(2) Uani 1 1 d D U . . .
H47A H 0.2116 0.6340 0.2802 0.105 Uiso 1 1 d R U . A .
O48 O 0.3486(8) 0.5958(8) 0.3989(8) 0.088(2) Uani 1 1 d . U . . .
H48A H 0.3295 0.6153 0.3889 0.105 Uiso 1 1 d R U . A .
O49 O 0.3851(7) 0.5321(7) 0.4662(9) 0.087(2) Uani 1 1 d . U . . .
H49A H 0.3832 0.5268 0.4973 0.105 Uiso 1 1 d R U . A .
O50 O 0.2683(8) 0.4623(8) 0.6287(9) 0.095(3) Uani 1 1 d . U . . .
H50A H 0.2623 0.4886 0.6175 0.114 Uiso 1 1 d R U . A .
H50B H 0.2698 0.4579 0.6600 0.114 Uiso 1 1 d R U . . .
O51 O 0.2990(8) 0.3694(8) 0.6507(9) 0.089(2) Uani 1 1 d . U . . .
H51A H 0.2767 0.3581 0.6665 0.107 Uiso 1 1 d R U . A .
O52 O 0.3552(8) 0.4255(8) 0.5970(8) 0.088(2) Uani 1 1 d . U . . .
H52A H 0.3582 0.4537 0.5919 0.106 Uiso 1 1 d R U . A .
O53 O 0.2912(7) 0.4695(7) 0.5326(9) 0.0898(15) Uani 1 1 d D U . . .
O54 O 0.2944(8) 0.5352(8) 0.5016(8) 0.0898(15) Uani 1 1 d D U . . .
O55 O 0.2158(7) 0.5452(7) 0.1475(8) 0.090(2) Uani 1 1 d D U . . .
O56 O 0.2975(13) 0.4690(13) -0.0104(12) 0.0954(16) Uani 0.757(3) 1 d D U P A 1
O56' O 0.294(4) 0.466(4) -0.033(2) 0.093(2) Uani 0.243(3) 1 d D U P A 2
O57 O 0.4877(8) 0.5214(8) 0.1662(9) 0.098(3) Uani 1 1 d . U . . .
H57A H 0.5158 0.5159 0.1694 0.117 Uiso 1 1 d R U . . .
O58 O 0.3006(13) 0.5282(11) 0.0140(14) 0.0954(16) Uani 0.757(3) 1 d D U P A 1
O58' O 0.302(4) 0.5490(19) 0.015(4) 0.097(4) Uani 0.243(3) 1 d D U P A 2
O59 O 0.2774(8) 0.4586(8) -0.1087(9) 0.099(3) Uani 1 1 d . U . . .
H59A H 0.2512 0.4698 -0.1129 0.119 Uiso 1 1 d R U . A .
H59B H 0.3001 0.4700 -0.1237 0.119 Uiso 1 1 d R U . . .
O60 O 0.2236(7) 0.5672(8) 0.0530(9) 0.096(2) Uani 1 1 d D U . . .
H60A H 0.2225 0.5639 0.0215 0.115 Uiso 1 1 d R U . A .
O61 O 0.0073(8) 0.5701(8) 0.1578(9) 0.100(4) Uani 1 1 d D U . . .
H61A H 0.0111 0.5796 0.1282 0.151 Uiso 1 1 d R U . . .
O62 O 0.2704(7) 0.5329(8) 0.5693(8) 0.0898(15) Uani 1 1 d D U . . .
O63 O 0.2785(12) 0.5208(12) -0.0679(13) 0.0954(16) Uani 0.757(3) 1 d D U P A 1
O63' O 0.277(4) 0.537(3) -0.087(3) 0.097(4) Uani 0.243(3) 1 d D U P A 2
O64 O 0.1791(7) 0.5926(5) 0.2018(4) 0.091(2) Uani 1 1 d D U . . .
O65 O 0.3886(8) 0.2766(8) -0.0984(9) 0.090(3) Uani 1 1 d . U . . .
O66 O 0.4380(8) 0.5439(8) 0.3146(9) 0.087(2) Uani 1 1 d . U . . .
N1 N 0.2912(10) 0.5063(13) -0.0251(14) 0.0954(16) Uani 0.757(3) 1 d D U P A 1
N1' N 0.287(5) 0.494(4) -0.040(4) 0.094(3) Uani 0.243(3) 1 d D U P A 2
N2 N 0.2853(5) 0.5095(7) 0.5354(8) 0.0898(15) Uani 1 1 d D U . . .
C1 C 0.1607(10) 0.3776(10) 0.1377(12) 0.068(2) Uani 1 1 d . U . . .
C2 C 0.3746(12) 0.3203(13) -0.0935(14) 0.089(3) Uani 1 1 d . U . . .
C3 C 0.3871(12) 0.3522(13) -0.1314(14) 0.090(3) Uani 1 1 d . U . . .
C4 C 0.4272(12) 0.3399(12) -0.1633(13) 0.092(4) Uani 1 1 d . U . . .
H4A H 0.4326 0.3640 -0.1878 0.138 Uiso 1 1 calc R U . . .
H4B H 0.4540 0.3363 -0.1422 0.138 Uiso 1 1 calc R U . . .
H4C H 0.4211 0.3114 -0.1809 0.138 Uiso 1 1 calc R U . . .
C5 C 0.3482(12) 0.3638(13) -0.1636(14) 0.091(3) Uani 1 1 d . U . . .
H5A H 0.3447 0.3403 -0.1897 0.109 Uiso 1 1 calc R U . . .
H5B H 0.3542 0.3930 -0.1805 0.109 Uiso 1 1 calc R U . . .
C6 C 0.4012(12) 0.3957(12) -0.1062(14) 0.090(3) Uani 1 1 d . U . . .
H6A H 0.4151 0.4155 -0.1317 0.108 Uiso 1 1 calc R U . . .
H6B H 0.4250 0.3884 -0.0814 0.108 Uiso 1 1 calc R U . . .
C7 C 0.3952(13) 0.5466(13) 0.1353(15) 0.0960(16) Uani 1 1 d . U . . .
C8 C 0.4345(13) 0.5745(13) 0.1238(15) 0.0960(16) Uani 1 1 d . U . . .
C9 C 0.4252(13) 0.6106(12) 0.0849(14) 0.0960(16) Uani 1 1 d . U . . .
H9A H 0.4529 0.6281 0.0789 0.144 Uiso 1 1 calc R U . . .
H9B H 0.4155 0.5963 0.0537 0.144 Uiso 1 1 calc R U . . .
H9C H 0.4013 0.6309 0.0970 0.144 Uiso 1 1 calc R U . . .
C10 C 0.4753(12) 0.5469(13) 0.1181(14) 0.0960(16) Uani 1 1 d . U . . .
H10A H 0.5009 0.5667 0.1085 0.115 Uiso 1 1 calc R U . . .
H10B H 0.4705 0.5248 0.0909 0.115 Uiso 1 1 calc R U . . .
C11 C 0.4415(13) 0.6045(13) 0.1691(14) 0.0960(16) Uani 1 1 d . U . . .
H11A H 0.4186 0.6289 0.1683 0.115 Uiso 1 1 calc R U . . .
H11B H 0.4717 0.6189 0.1663 0.115 Uiso 1 1 calc R U . . .
C12 C 0.2460(10) 0.6406(11) 0.1293(15) 0.096(3) Uani 1 1 d D U . . .
H12A H 0.2499 0.6652 0.1045 0.115 Uiso 1 1 calc R U . . .
H12B H 0.2487 0.6539 0.1630 0.115 Uiso 1 1 calc R U . . .
C13 C 0.1995(11) 0.6197(11) 0.1232(12) 0.095(2) Uani 1 1 d D U . . .
C14 C 0.1874(12) 0.5972(12) 0.0742(13) 0.096(3) Uani 1 1 d D U . . .
H14A H 0.1597 0.5789 0.0791 0.115 Uiso 1 1 calc R U . . .
H14B H 0.1803 0.6210 0.0494 0.115 Uiso 1 1 calc R U . . .
C15 C 0.1616(12) 0.6540(12) 0.1298(14) 0.099(4) Uani 1 1 d D U . . .
H15A H 0.1323 0.6390 0.1255 0.149 Uiso 1 1 calc R U . . .
H15B H 0.1633 0.6673 0.1633 0.149 Uiso 1 1 calc R U . . .
H15C H 0.1648 0.6780 0.1047 0.149 Uiso 1 1 calc R U . . .
C16 C 0.2002(11) 0.5823(7) 0.1627(8) 0.092(2) Uani 1 1 d D U . . .
C17 C 0.0285(10) 0.5971(10) 0.2446(11) 0.0896(15) Uani 1 1 d D U . . .
C18 C 0.0587(9) 0.6269(9) 0.2686(10) 0.0896(15) Uani 1 1 d D U . . .
H18A H 0.0563 0.6222 0.3051 0.107 Uiso 1 1 calc R U . . .
H18B H 0.0493 0.6584 0.2614 0.107 Uiso 1 1 calc R U . . .
C19 C 0.0383(9) 0.5986(9) 0.1861(8) 0.0896(15) Uani 1 1 d D U . . .
H19A H 0.0357 0.6302 0.1742 0.107 Uiso 1 1 calc R U . . .
H19B H 0.0698 0.5884 0.1799 0.107 Uiso 1 1 calc R U . . .
C20 C -0.0200(8) 0.6084(10) 0.2496(11) 0.0896(15) Uani 1 1 d D U . . .
H20A H -0.0382 0.5859 0.2317 0.134 Uiso 1 1 calc R U . . .
H20B H -0.0284 0.6084 0.2850 0.134 Uiso 1 1 calc R U . . .
H20C H -0.0256 0.6385 0.2354 0.134 Uiso 1 1 calc R U . . .
C21 C 0.0361(10) 0.5477(8) 0.2580(11) 0.0896(15) Uani 1 1 d D U . . .
C22 C 0.1400(8) 0.5989(9) 0.3980(10) 0.088(2) Uani 1 1 d D U . . .
H22A H 0.1397 0.5741 0.4229 0.105 Uiso 1 1 calc R U . . .
H22B H 0.1211 0.6238 0.4112 0.105 Uiso 1 1 calc R U . . .
C23 C 0.1930(10) 0.6457(9) 0.3469(9) 0.088(2) Uani 1 1 d D U . . .
H23A H 0.1678 0.6677 0.3469 0.106 Uiso 1 1 calc R U . . .
H23B H 0.2216 0.6631 0.3499 0.106 Uiso 1 1 calc R U . . .
C24 C 0.1883(10) 0.6158(10) 0.3921(11) 0.087(2) Uani 1 1 d D U . . .
C26 C 0.2014(9) 0.6424(9) 0.4394(9) 0.091(4) Uani 1 1 d D U . . .
H26A H 0.1983 0.6227 0.4687 0.136 Uiso 1 1 calc R U . . .
H26B H 0.2328 0.6527 0.4366 0.136 Uiso 1 1 calc R U . . .
H26C H 0.1814 0.6686 0.4429 0.136 Uiso 1 1 calc R U . . .
C27 C 0.4156(12) 0.5420(12) 0.3587(14) 0.085(2) Uani 1 1 d . U . . .
C28 C 0.4307(12) 0.5725(12) 0.3974(14) 0.086(2) Uani 1 1 d . U . . .
C29 C 0.3960(11) 0.6117(12) 0.4026(14) 0.087(3) Uani 1 1 d . U . . .
H29A H 0.4005 0.6268 0.4352 0.105 Uiso 1 1 calc R U . . .
H29B H 0.4017 0.6343 0.3761 0.105 Uiso 1 1 calc R U . . .
C30 C 0.4317(12) 0.5476(12) 0.4499(13) 0.087(3) Uani 1 1 d . U . . .
H30A H 0.4520 0.5211 0.4479 0.105 Uiso 1 1 calc R U . . .
H30B H 0.4441 0.5686 0.4753 0.105 Uiso 1 1 calc R U . . .
C31 C 0.4779(11) 0.5893(12) 0.3904(13) 0.089(4) Uani 1 1 d . U . . .
H31A H 0.4858 0.6097 0.4179 0.133 Uiso 1 1 calc R U . . .
H31B H 0.4989 0.5636 0.3900 0.133 Uiso 1 1 calc R U . . .
H31C H 0.4801 0.6057 0.3586 0.133 Uiso 1 1 calc R U . . .
C32 C 0.3835(12) 0.3590(12) 0.6467(14) 0.087(3) Uani 1 1 d . U . . .
C33 C 0.3711(12) 0.3268(12) 0.6090(14) 0.086(2) Uani 1 1 d . U . . .
C34 C 0.3950(12) 0.4050(12) 0.6184(13) 0.088(3) Uani 1 1 d . U . . .
H34A H 0.4091 0.4265 0.6421 0.106 Uiso 1 1 calc R U . . .
H34B H 0.4172 0.3989 0.5915 0.106 Uiso 1 1 calc R U . . .
C35 C 0.3424(11) 0.3666(12) 0.6812(13) 0.088(3) Uani 1 1 d . U . . .
H35A H 0.3401 0.3414 0.7054 0.106 Uiso 1 1 calc R U . . .
H35B H 0.3465 0.3951 0.7002 0.106 Uiso 1 1 calc R U . . .
C36 C 0.4230(12) 0.3471(12) 0.6803(13) 0.090(4) Uani 1 1 d . U . . .
H36A H 0.4279 0.3716 0.7043 0.135 Uiso 1 1 calc R U . . .
H36B H 0.4162 0.3190 0.6983 0.135 Uiso 1 1 calc R U . . .
H36C H 0.4502 0.3429 0.6600 0.135 Uiso 1 1 calc R U . . .
C38 C 0.1638(11) 0.3767(10) 0.3762(12) 0.072(2) Uani 1 1 d . U . . .
O11 O 0.2586(7) 0.5759(7) 0.4049(8) 0.086(2) Uani 1 1 d D U . . .
C25 C 0.2204(9) 0.5749(8) 0.3870(11) 0.086(2) Uani 1 1 d D U . . .

loop_
_atom_site_aniso_label
_atom_site_aniso_U_11
_atom_site_aniso_U_22
_atom_site_aniso_U_33
_atom_site_aniso_U_23
_atom_site_aniso_U_13
_atom_site_aniso_U_12
Gd1 0.0548(12) 0.0551(10) 0.0418(9) 0.0110(8) 0.0064(8) -0.0069(8)
Gd2 0.0524(7) 0.0513(7) 0.0502(7) 0.0059(6) 0.0024(6) 0.0014(6)
Gd3 0.0519(7) 0.0486(7) 0.0535(8) -0.0029(6) 0.0027(6) -0.0017(6)
Gd4 0.0621(13) 0.0456(10) 0.0685(12) 0.0226(9) 0.0025(9) 0.0021(8)
Gd5 0.0357(10) 0.0299(9) 0.0382(12) 0.0019(8) 0.0007(8) 0.0006(6)
Gd6 0.0402(6) 0.0423(7) 0.0566(8) 0.0017(6) -0.0049(5) 0.0028(5)
Gd7 0.0414(9) 0.0399(9) 0.0667(14) 0.0057(8) -0.0017(8) 0.0117(7)
Gd8 0.0396(6) 0.0401(6) 0.0627(8) 0.0000(6) 0.0028(6) -0.0021(5)
Gd9 0.0462(9) 0.0328(8) 0.0790(14) -0.0027(8) 0.0055(9) 0.0074(7)
Gd10 0.0462(7) 0.0382(6) 0.0672(9) -0.0026(6) 0.0089(6) -0.0007(5)
Gd11 0.0458(7) 0.0386(6) 0.0551(7) -0.0025(5) 0.0014(6) -0.0045(5)
Gd12 0.0543(12) 0.0435(9) 0.0572(11) -0.0121(8) -0.0065(8) -0.0055(8)
Gd13 0.0458(7) 0.0426(7) 0.0550(8) 0.0012(6) 0.0035(6) -0.0039(5)
Gd14 0.0657(15) 0.0560(12) 0.0523(12) -0.0105(8) -0.0101(10) -0.0106(10)
Gd15 0.0450(7) 0.0446(7) 0.0592(8) -0.0023(6) -0.0026(6) -0.0009(5)
O1 0.081(5) 0.083(5) 0.082(5) 0.000(4) 0.005(4) -0.002(4)
O2 0.079(4) 0.077(4) 0.081(4) -0.001(4) -0.004(4) -0.004(4)
O3 0.072(4) 0.069(4) 0.077(4) -0.001(4) 0.002(4) 0.000(3)
O4 0.076(4) 0.071(4) 0.077(4) -0.002(4) 0.003(4) 0.000(4)
O5 0.055(6) 0.061(6) 0.060(6) 0.002(5) -0.006(5) 0.006(5)
O6 0.085(4) 0.086(4) 0.086(4) 0.001(4) 0.004(4) -0.001(4)
O7 0.079(4) 0.076(4) 0.081(4) -0.003(4) 0.000(4) -0.007(4)
O8 0.084(4) 0.082(4) 0.084(4) 0.002(4) 0.002(4) 0.001(4)
O9 0.067(4) 0.062(4) 0.070(4) 0.002(4) 0.000(4) -0.003(4)
O10 0.071(4) 0.069(4) 0.077(4) 0.002(4) 0.000(4) 0.000(4)
O12 0.078(4) 0.076(4) 0.084(4) 0.000(3) 0.000(3) 0.000(3)
O13 0.075(4) 0.074(4) 0.081(4) -0.001(4) 0.001(4) 0.000(4)
O14 0.069(4) 0.064(4) 0.074(4) -0.002(4) 0.002(4) -0.002(4)
O15 0.061(5) 0.062(5) 0.065(5) 0.003(5) -0.003(5) -0.001(5)
O16 0.042(6) 0.051(6) 0.058(6) -0.005(6) -0.004(5) 0.000(5)
O17 0.079(4) 0.078(4) 0.083(4) 0.000(4) 0.001(4) -0.003(4)
O18 0.070(4) 0.067(4) 0.075(4) 0.001(3) 0.001(3) 0.000(3)
O19 0.078(3) 0.075(3) 0.082(3) -0.002(3) 0.001(3) -0.003(3)
O20 0.045(7) 0.048(7) 0.047(7) 0.008(6) 0.000(6) 0.002(6)
O21 0.078(5) 0.076(5) 0.079(5) -0.002(4) -0.004(4) -0.001(4)
O22 0.062(5) 0.057(5) 0.067(5) 0.001(5) -0.002(5) -0.005(5)
O23 0.070(4) 0.068(4) 0.074(4) 0.001(3) -0.001(4) 0.000(3)
O24 0.081(4) 0.082(4) 0.087(4) -0.002(3) 0.000(3) -0.004(3)
O25 0.069(4) 0.069(4) 0.073(4) 0.002(4) 0.000(4) -0.001(4)
O26 0.082(3) 0.078(3) 0.083(3) -0.003(3) 0.002(3) 0.000(3)
O27 0.073(4) 0.071(4) 0.076(4) -0.001(4) 0.001(4) 0.002(4)
O28 0.064(4) 0.066(4) 0.069(4) 0.002(4) -0.002(4) 0.000(4)
O29 0.078(4) 0.077(4) 0.084(4) 0.004(3) 0.000(3) 0.001(3)
O30 0.072(5) 0.069(5) 0.077(5) -0.001(4) 0.003(4) 0.002(4)
O31 0.076(3) 0.074(3) 0.082(3) -0.003(3) 0.000(3) 0.000(3)
O32 0.086(4) 0.089(4) 0.087(4) 0.001(4) 0.005(4) -0.002(4)
O33 0.085(4) 0.085(4) 0.086(4) -0.001(4) -0.006(4) -0.005(4)
O34 0.080(4) 0.079(4) 0.083(4) 0.002(3) 0.000(3) 0.002(3)
O35 0.084(4) 0.081(4) 0.090(4) 0.001(4) 0.000(4) 0.001(4)
O36 0.083(3) 0.081(3) 0.087(3) -0.004(3) 0.000(3) 0.000(3)
O37 0.088(5) 0.087(4) 0.088(5) -0.001(4) -0.007(4) -0.003(4)
O38 0.095(4) 0.094(4) 0.096(4) 0.004(4) 0.002(4) -0.002(4)
O39 0.093(4) 0.093(4) 0.095(4) 0.005(4) 0.004(4) -0.001(4)
O40 0.090(4) 0.092(4) 0.090(4) 0.001(4) 0.006(4) -0.001(4)
O41 0.091(3) 0.093(3) 0.092(4) 0.001(3) 0.004(3) 0.000(3)
O42 0.095(4) 0.095(4) 0.096(4) 0.005(4) 0.002(4) -0.002(4)
O43 0.095(4) 0.095(4) 0.099(4) 0.002(4) 0.003(4) 0.004(3)
O44 0.083(3) 0.082(3) 0.091(3) 0.000(3) 0.000(3) 0.000(3)
O45 0.086(3) 0.085(3) 0.090(3) -0.003(3) -0.001(3) 0.002(3)
O46 0.087(3) 0.086(4) 0.094(4) 0.000(3) 0.000(3) 0.002(3)
O47 0.087(4) 0.086(4) 0.091(3) -0.003(3) -0.001(3) 0.002(3)
O48 0.086(3) 0.086(4) 0.091(4) -0.002(3) 0.001(3) -0.003(3)
O49 0.085(4) 0.087(4) 0.090(4) -0.002(3) 0.000(3) -0.005(3)
O50 0.096(5) 0.093(5) 0.096(5) -0.002(5) 0.000(5) 0.000(4)
O51 0.089(4) 0.088(4) 0.090(4) -0.002(4) -0.004(4) -0.002(4)
O52 0.088(4) 0.088(4) 0.089(4) -0.002(3) -0.004(3) -0.002(3)
O53 0.091(2) 0.087(2) 0.091(2) -0.004(2) 0.000(2) -0.001(2)
O54 0.091(2) 0.087(2) 0.091(2) -0.004(2) 0.000(2) -0.001(2)
O55 0.089(4) 0.088(4) 0.092(4) 0.002(3) 0.001(3) 0.004(3)
O56 0.095(2) 0.095(3) 0.096(3) 0.002(2) 0.002(2) 0.000(2)
O56' 0.093(4) 0.093(4) 0.094(4) 0.002(4) 0.003(4) 0.000(4)
O57 0.097(4) 0.098(4) 0.098(4) 0.007(4) 0.001(4) -0.002(4)
O58 0.095(2) 0.095(3) 0.096(3) 0.002(2) 0.002(2) 0.000(2)
O58' 0.096(7) 0.096(7) 0.098(7) 0.003(6) 0.003(6) 0.001(6)
O59 0.098(4) 0.099(4) 0.100(4) 0.003(4) 0.003(4) -0.001(4)
O60 0.095(4) 0.096(4) 0.097(4) 0.003(3) 0.002(3) 0.004(3)
O61 0.100(7) 0.097(7) 0.104(7) -0.001(7) -0.006(7) -0.008(7)
O62 0.091(2) 0.087(2) 0.091(2) -0.004(2) 0.000(2) -0.001(2)
O63 0.095(2) 0.095(3) 0.096(3) 0.002(2) 0.002(2) 0.000(2)
O63' 0.098(7) 0.097(7) 0.096(7) 0.004(6) 0.001(7) 0.000(7)
O64 0.090(4) 0.090(4) 0.094(3) 0.001(3) 0.002(3) 0.005(3)
O65 0.088(5) 0.092(4) 0.090(5) 0.002(4) 0.005(4) 0.000(4)
O66 0.085(4) 0.086(4) 0.091(4) 0.000(4) 0.002(4) -0.004(4)
N1 0.095(2) 0.095(3) 0.096(3) 0.002(2) 0.002(2) 0.000(2)
N1' 0.094(4) 0.093(4) 0.095(4) 0.002(4) 0.002(4) 0.000(4)
N2 0.091(2) 0.087(2) 0.091(2) -0.004(2) 0.000(2) -0.001(2)
C1 0.067(4) 0.066(4) 0.071(4) 0.002(4) 0.000(4) -0.001(4)
C2 0.088(4) 0.090(4) 0.088(4) 0.001(4) 0.004(4) -0.001(4)
C3 0.089(4) 0.091(4) 0.089(4) 0.002(4) 0.005(4) -0.001(4)
C4 0.092(6) 0.092(7) 0.092(7) 0.002(6) 0.008(6) 0.000(7)
C5 0.090(4) 0.092(4) 0.091(4) 0.001(4) 0.004(4) -0.001(4)
C6 0.089(4) 0.091(4) 0.090(4) 0.002(4) 0.005(4) -0.001(4)
C7 0.096(3) 0.096(3) 0.097(3) 0.005(2) 0.002(2) -0.003(2)
C8 0.096(3) 0.096(3) 0.097(3) 0.005(2) 0.002(2) -0.003(2)
C9 0.096(3) 0.096(3) 0.097(3) 0.005(2) 0.002(2) -0.003(2)
C10 0.096(3) 0.096(3) 0.097(3) 0.005(2) 0.002(2) -0.003(2)
C11 0.096(3) 0.096(3) 0.097(3) 0.005(2) 0.002(2) -0.003(2)
C12 0.095(4) 0.094(4) 0.098(4) 0.002(4) 0.002(4) 0.004(4)
C13 0.095(4) 0.094(4) 0.097(4) 0.003(4) 0.002(4) 0.003(4)
C14 0.095(4) 0.096(4) 0.098(4) 0.003(4) 0.001(4) 0.004(4)
C15 0.098(6) 0.097(7) 0.102(7) 0.006(6) 0.003(7) 0.007(6)
C16 0.091(4) 0.091(4) 0.094(4) 0.002(3) 0.001(4) 0.004(3)
C17 0.087(2) 0.087(2) 0.095(2) 0.000(2) -0.001(2) 0.000(2)
C18 0.087(2) 0.087(2) 0.095(2) 0.000(2) -0.001(2) 0.000(2)
C19 0.087(2) 0.087(2) 0.095(2) 0.000(2) -0.001(2) 0.000(2)
C20 0.087(2) 0.087(2) 0.095(2) 0.000(2) -0.001(2) 0.000(2)
C21 0.087(2) 0.087(2) 0.095(2) 0.000(2) -0.001(2) 0.000(2)
C22 0.087(4) 0.086(4) 0.090(4) -0.004(4) -0.001(4) 0.002(4)
C23 0.088(4) 0.085(4) 0.091(4) -0.003(3) -0.002(4) 0.001(4)
C24 0.087(4) 0.084(4) 0.090(4) -0.004(4) -0.001(4) 0.002(4)
C26 0.092(7) 0.088(7) 0.092(6) -0.008(6) -0.003(6) 0.003(6)
C27 0.083(4) 0.083(4) 0.088(4) -0.001(4) 0.001(4) -0.004(3)
C28 0.084(4) 0.084(4) 0.090(4) -0.002(4) 0.001(4) -0.005(4)
C29 0.086(4) 0.085(4) 0.091(4) -0.002(4) 0.002(4) -0.004(4)
C30 0.085(4) 0.086(4) 0.091(4) -0.002(4) 0.001(4) -0.004(4)
C31 0.085(6) 0.089(8) 0.092(8) -0.001(7) 0.000(7) -0.008(6)
C32 0.087(4) 0.087(4) 0.088(4) -0.002(4) -0.005(4) -0.004(4)
C33 0.085(4) 0.085(4) 0.087(4) -0.001(4) -0.004(4) -0.003(4)
C34 0.087(4) 0.087(4) 0.089(4) -0.001(4) -0.004(4) -0.003(4)
C35 0.088(4) 0.088(4) 0.089(4) -0.002(4) -0.004(4) -0.003(4)
C36 0.090(6) 0.091(7) 0.088(7) -0.003(6) -0.006(6) -0.001(6)
C38 0.071(4) 0.068(4) 0.076(4) 0.000(4) 0.001(4) -0.001(4)
O11 0.086(3) 0.084(3) 0.089(3) -0.004(3) -0.001(3) 0.000(3)
C25 0.086(4) 0.084(4) 0.089(4) -0.004(3) 0.000(3) 0.001(3)

loop_
_atom_type_symbol
_atom_type_description
_atom_type_scat_dispersion_real
_atom_type_scat_dispersion_imag
_atom_type_scat_source
C C 0.0033 0.0016 'International Tables Vol C Tables 4.2.6.8 and 6.1.1.4'
H H 0.0000 0.0000 'International Tables Vol C Tables 4.2.6.8 and 6.1.1.4'
O O 0.0106 0.0060 'International Tables Vol C Tables 4.2.6.8 and 6.1.1.4'
Gd Gd -0.1653 3.9035 'International Tables Vol C Tables 4.2.6.8 and 6.1.1.4'
N N 0.0061 0.0033 'International Tables Vol C Tables 4.2.6.8 and 6.1.1.4'

loop_
_geom_angle_atom_site_label_1
_geom_angle_atom_site_label_2
_geom_angle_atom_site_label_3
_geom_angle
_geom_angle_site_symmetry_1
_geom_angle_site_symmetry_3
O65 Gd1 O40 69.8(8) 3 .
O65 Gd1 O6 146.7(8) 3 .
O40 Gd1 O6 132.0(8) . .
O65 Gd1 O1 79.8(8) 3 .
O40 Gd1 O1 92.3(8) . .
O6 Gd1 O1 75.0(8) . .
O65 Gd1 O8 80.2(8) 3 .
O40 Gd1 O8 146.8(8) . .
O6 Gd1 O8 70.4(7) . .
O1 Gd1 O8 68.1(7) . .
O65 Gd1 O41 128.7(8) 3 .
O40 Gd1 O41 71.3(8) . .
O6 Gd1 O41 84.6(8) . .
O1 Gd1 O41 133.8(8) . .
O8 Gd1 O41 141.5(8) . .
O65 Gd1 O59 66.5(8) 3 .
O40 Gd1 O59 74.0(8) . .
O6 Gd1 O59 136.8(8) . .
O1 Gd1 O59 146.1(8) . .
O8 Gd1 O59 107.1(8) . .
O41 Gd1 O59 71.7(8) . .
O65 Gd1 O56 111.4(10) 3 .
O40 Gd1 O56 134.0(10) . .
O6 Gd1 O56 73.3(9) . .
O1 Gd1 O56 133.7(9) . .
O8 Gd1 O56 69.9(10) . .
O41 Gd1 O56 75.2(10) . .
O59 Gd1 O56 66.1(9) . .
O65 Gd1 O32 123.1(8) 3 .
O40 Gd1 O32 67.3(8) . .
O6 Gd1 O32 65.1(7) . .
O1 Gd1 O32 66.7(7) . .
O8 Gd1 O32 122.5(7) . .
O41 Gd1 O32 67.1(8) . .
O59 Gd1 O32 130.2(8) . .
O56 Gd1 O32 125.2(10) . .
O65 Gd1 Gd2 121.4(6) 3 4
O40 Gd1 Gd2 102.9(6) . 4
O6 Gd1 Gd2 39.6(5) . 4
O1 Gd1 Gd2 41.7(5) . 4
O8 Gd1 Gd2 80.5(5) . 4
O41 Gd1 Gd2 98.8(5) . 4
O59 Gd1 Gd2 170.5(6) . 4
O56 Gd1 Gd2 112.6(8) . 4
O32 Gd1 Gd2 42.0(5) . 4
O65 Gd1 Gd3 115.6(6) 3 .
O40 Gd1 Gd3 163.2(6) . .
O6 Gd1 Gd3 36.0(5) . .
O1 Gd1 Gd3 73.8(5) . .
O8 Gd1 Gd3 35.5(5) . .
O41 Gd1 Gd3 111.4(6) . .
O59 Gd1 Gd3 122.8(6) . .
O56 Gd1 Gd3 60.7(8) . .
O32 Gd1 Gd3 97.9(5) . .
Gd2 Gd1 Gd3 60.39(4) 4 .
O65 Gd1 Gd2 70.0(6) 3 .
O40 Gd1 Gd2 117.2(6) . .
O6 Gd1 Gd2 76.9(5) . .
O1 Gd1 Gd2 34.6(5) . .
O8 Gd1 Gd2 35.1(5) . .
O41 Gd1 Gd2 160.4(5) . .
O59 Gd1 Gd2 126.7(6) . .
O56 Gd1 Gd2 104.8(8) . .
O32 Gd1 Gd2 98.9(5) . .
Gd2 Gd1 Gd2 62.75(4) 4 .
Gd3 Gd1 Gd2 55.13(4) . .
O65 Gd5A O8 111.8(13) 3 .
O65 Gd5A O59 83.2(11) 3 .
O8 Gd5A O59 125.8(10) . .
O65 Gd5A O56' 129(3) 3 .
O8 Gd5A O56' 81(2) . .
O59 Gd5A O56' 53(2) . .
O65 Gd5A O1 96.6(11) 3 .
O8 Gd5A O1 72.9(9) . .
O59 Gd5A O1 160.1(10) . .
O56' Gd5A O1 134(2) . .
O65 Gd5A O40 77.1(11) 3 .
O8 Gd5A O40 158.8(10) . .
O59 Gd5A O40 73.2(8) . .
O56' Gd5A O40 109(3) . .
O1 Gd5A O40 87.3(8) . .
O65 Gd5A C2 22.4(12) 3 3
O8 Gd5A C2 90.0(11) . 3
O59 Gd5A C2 100.4(11) . 3
O56' Gd5A C2 133(3) . 3
O1 Gd5A C2 85.2(10) . 3
O40 Gd5A C2 95.7(10) . 3
O65 Gd5A N1' 116(3) 3 .
O8 Gd5A N1' 85(3) . .
O59 Gd5A N1' 45(3) . .
O56' Gd5A N1' 12(3) . .
O1 Gd5A N1' 145(3) . .
O40 Gd5A N1' 109(3) . .
C2 Gd5A N1' 121(3) 3 .
O65 Gd5A Gd2 87.6(10) 3 .
O8 Gd5A Gd2 40.7(6) . .
O59 Gd5A Gd2 157.4(8) . .
O56' Gd5A Gd2 122(2) . .
O1 Gd5A Gd2 41.6(5) . .
O40 Gd5A Gd2 124.6(6) . .
C2 Gd5A Gd2 66.5(8) 3 .
N1' Gd5A Gd2 125(2) . .
O65 Gd5A Gd3 139.0(11) 3 .
O8 Gd5A Gd3 27.7(6) . .
O59 Gd5A Gd3 121.9(7) . .
O56' Gd5A Gd3 68.9(19) . .
O1 Gd5A Gd3 70.5(6) . .
O40 Gd5A Gd3 137.7(7) . .
C2 Gd5A Gd3 116.8(9) 3 .
N1' Gd5A Gd3 77(2) . .
Gd2 Gd5A Gd3 56.47(17) . .
O6 Gd2 O1 144.0(8) 3 .
O6 Gd2 O8 118.3(8) 3 .
O1 Gd2 O8 70.3(7) . .
O6 Gd2 O15 145.2(7) 3 4
O1 Gd2 O15 69.3(7) . 4
O8 Gd2 O15 75.9(7) . 4
O6 Gd2 O15 74.3(7) 3 .
O1 Gd2 O15 116.4(7) . .
O8 Gd2 O15 150.6(7) . .
O15 Gd2 O15 80.2(9) 4 .
O6 Gd2 O32 68.3(8) 3 3
O1 Gd2 O32 80.2(8) . 3
O8 Gd2 O32 80.0(8) . 3
O15 Gd2 O32 146.0(7) 4 3
O15 Gd2 O32 128.6(7) . 3
O6 Gd2 O1 75.5(8) 3 3
O1 Gd2 O1 77.5(10) . 3
O8 Gd2 O1 138.7(7) . 3
O15 Gd2 O1 116.1(7) 4 3
O15 Gd2 O1 68.1(7) . 3
O32 Gd2 O1 69.4(7) 3 3
O6 Gd2 O25 86.5(7) 3 .
O1 Gd2 O25 127.0(7) . .
O8 Gd2 O25 70.1(7) . .
O15 Gd2 O25 67.9(6) 4 .
O15 Gd2 O25 85.3(6) . .
O32 Gd2 O25 124.9(7) 3 .
O1 Gd2 O25 150.9(7) 3 .
O6 Gd2 Gd5A 122.4(6) 3 .
O1 Gd2 Gd5A 43.2(6) . .
O8 Gd2 Gd5A 36.0(6) . .
O15 Gd2 Gd5A 88.3(5) 4 .
O15 Gd2 Gd5A 159.6(5) . .
O32 Gd2 Gd5A 58.5(6) 3 .
O1 Gd2 Gd5A 102.9(6) 3 .
O25 Gd2 Gd5A 106.1(5) . .
O6 Gd2 Gd3 130.9(6) 3 .
O1 Gd2 Gd3 79.5(5) . .
O8 Gd2 Gd3 39.7(5) . .
O15 Gd2 Gd3 41.4(4) 4 .
O15 Gd2 Gd3 111.4(4) . .
O32 Gd2 Gd3 119.7(6) 3 .
O1 Gd2 Gd3 153.3(5) 3 .
O25 Gd2 Gd3 47.7(4) . .
Gd5A Gd2 Gd3 68.1(2) . .
O6 Gd2 Gd1 40.2(6) 3 3
O1 Gd2 Gd1 104.6(5) . 3
O8 Gd2 Gd1 124.3(5) . 3
O15 Gd2 Gd1 156.8(4) 4 3
O15 Gd2 Gd1 83.1(4) . 3
O32 Gd2 Gd1 45.6(6) 3 3
O1 Gd2 Gd1 41.7(5) 3 3
O25 Gd2 Gd1 126.6(5) . 3
Gd3 Gd2 Gd1 161.71(5) . 3
O6 Gd2 Gd3 37.5(5) 3 3
O1 Gd2 Gd3 149.4(5) . 3
O8 Gd2 Gd3 140.3(5) . 3
O15 Gd2 Gd3 110.6(4) 4 3
O15 Gd2 Gd3 38.5(4) . 3
O32 Gd2 Gd3 103.3(6) 3 3
O1 Gd2 Gd3 75.5(5) 3 3
O25 Gd2 Gd3 76.3(4) . 3
Gd5A Gd2 Gd3 159.9(2) . 3
Gd3 Gd2 Gd3 121.76(5) . 3
Gd1 Gd2 Gd3 62.73(4) 3 3
O8 Gd3 O9 147.6(7) . .
O8 Gd3 O5 116.2(7) . 4
O9 Gd3 O5 78.0(6) . 4
O8 Gd3 O6 72.8(8) . .
O9 Gd3 O6 139.6(7) . .
O5 Gd3 O6 80.4(7) 4 .
O8 Gd3 O34 82.6(8) . .
O9 Gd3 O34 74.0(7) . .
O5 Gd3 O34 72.8(7) 4 .
O6 Gd3 O34 130.3(7) . .
O8 Gd3 O15 76.6(7) . 4
O9 Gd3 O15 108.4(6) . 4
O5 Gd3 O15 146.3(6) 4 4
O6 Gd3 O15 73.8(7) . 4
O34 Gd3 O15 140.9(7) . 4
O8 Gd3 O25 68.5(7) . .
O9 Gd3 O25 84.2(6) . .
O5 Gd3 O25 147.5(6) 4 .
O6 Gd3 O25 128.6(7) . .
O34 Gd3 O25 76.2(7) . .
O15 Gd3 O25 65.4(6) 4 .
O8 Gd3 O28 146.3(7) . 4
O9 Gd3 O28 65.3(6) . 4
O5 Gd3 O28 66.9(6) 4 4
O6 Gd3 O28 75.0(7) . 4
O34 Gd3 O28 126.9(7) . 4
O15 Gd3 O28 85.4(6) 4 4
O25 Gd3 O28 128.6(6) . 4
O8 Gd3 Gd7A 108.9(6) . .
O9 Gd3 Gd7A 42.2(5) . .
O5 Gd3 Gd7A 79.5(5) 4 .
O6 Gd3 Gd7A 158.1(6) . .
O34 Gd3 Gd7A 33.3(6) . .
O15 Gd3 Gd7A 128.0(5) 4 .
O25 Gd3 Gd7A 69.2(5) . .
O28 Gd3 Gd7A 104.7(5) 4 .
O8 Gd3 Gd2 40.8(5) . .
O9 Gd3 Gd2 124.9(5) . .
O5 Gd3 Gd2 155.9(4) 4 .
O6 Gd3 Gd2 84.1(6) . .
O34 Gd3 Gd2 104.4(5) . .
O15 Gd3 Gd2 41.0(4) 4 .
O25 Gd3 Gd2 44.5(4) . .
O28 Gd3 Gd2 126.3(4) 4 .
Gd7A Gd3 Gd2 111.7(2) . .
O8 Gd3 Gd6 156.6(5) . 4
O9 Gd3 Gd6 41.9(4) . 4
O5 Gd3 Gd6 41.1(4) 4 4
O6 Gd3 Gd6 102.5(6) . 4
O34 Gd3 Gd6 83.8(5) . 4
O15 Gd3 Gd6 124.9(4) 4 4
O25 Gd3 Gd6 126.0(4) . 4
O28 Gd3 Gd6 43.2(4) 4 4
Gd7A Gd3 Gd6 66.9(2) . 4
Gd2 Gd3 Gd6 162.56(5) . 4
O8 Gd3 Gd2 79.1(6) . 4
O9 Gd3 Gd2 125.3(5) . 4
O5 Gd3 Gd2 110.2(4) 4 4
O6 Gd3 Gd2 36.9(5) . 4
O34 Gd3 Gd2 160.7(5) . 4
O15 Gd3 Gd2 38.5(4) 4 4
O25 Gd3 Gd2 102.3(4) . 4
O28 Gd3 Gd2 69.3(4) 4 4
Gd7A Gd3 Gd2 163.8(2) . 4
Gd2 Gd3 Gd2 64.72(4) . 4
Gd6 Gd3 Gd2 111.34(4) 4 4
O58 Gd4 O42 88.1(11) . .
O58 Gd4 O34 99.9(10) . .
O42 Gd4 O34 147.0(8) . .
O58 Gd4 O43 109.8(10) . .
O42 Gd4 O43 70.3(9) . .
O34 Gd4 O43 133.8(8) . .
O58 Gd4 O16 151.2(10) . 4
O42 Gd4 O16 83.4(7) . 4
O34 Gd4 O16 74.2(6) . 4
O43 Gd4 O16 93.1(7) . 4
O58 Gd4 O60 72.9(11) . .
O42 Gd4 O60 127.6(8) . .
O34 Gd4 O60 85.2(8) . .
O43 Gd4 O60 71.3(8) . .
O16 Gd4 O60 132.9(7) 4 .
O58 Gd4 O5 82.9(10) . 4
O42 Gd4 O5 78.9(7) . 4
O34 Gd4 O5 70.5(6) . 4
O43 Gd4 O5 145.9(7) . 4
O16 Gd4 O5 68.5(6) 4 4
O60 Gd4 O5 142.2(7) . 4
O58 Gd4 O55 135.7(11) . .
O42 Gd4 O55 127.5(8) . .
O34 Gd4 O55 65.7(7) . .
O43 Gd4 O55 68.3(7) . .
O16 Gd4 O55 68.3(6) 4 .
O60 Gd4 O55 64.6(8) . .
O5 Gd4 O55 124.6(6) 4 .
O58 Gd4 Gd5 140.4(9) . .
O42 Gd4 Gd5 124.2(6) . .
O34 Gd4 Gd5 40.5(5) . .
O43 Gd4 Gd5 103.1(6) . .
O16 Gd4 Gd5 40.9(4) 4 .
O60 Gd4 Gd5 98.2(6) . .
O5 Gd4 Gd5 82.0(4) 4 .
O55 Gd4 Gd5 42.6(5) . .
O58 Gd4 Gd3 86.3(8) . .
O42 Gd4 Gd3 114.9(6) . .
O34 Gd4 Gd3 35.3(5) . .
O43 Gd4 Gd3 163.6(6) . .
O16 Gd4 Gd3 72.7(4) 4 .
O60 Gd4 Gd3 112.1(6) . .
O5 Gd4 Gd3 36.0(4) 4 .
O55 Gd4 Gd3 98.2(5) . .
Gd5 Gd4 Gd3 60.80(5) . .
O58 Gd4 Gd6 116.9(9) . 4
O42 Gd4 Gd6 71.2(6) . 4
O34 Gd4 Gd6 76.7(5) . 4
O43 Gd4 Gd6 116.8(6) . 4
O16 Gd4 Gd6 34.5(4) 4 4
O60 Gd4 Gd6 160.5(6) . 4
O5 Gd4 Gd6 35.7(4) 4 4
O55 Gd4 Gd6 100.8(5) . 4
Gd5 Gd4 Gd6 63.20(4) . 4
Gd3 Gd4 Gd6 54.99(4) . 4
O42 Gd3A O5 113.8(11) . 4
O42 Gd3A O58' 103(3) . .
O5 Gd3A O58' 119(2) 4 .
O42 Gd3A O16 91.2(10) . 4
O5 Gd3A O16 72.5(7) 4 4
O58' Gd3A O16 153(3) . 4
O42 Gd3A C7 23.7(12) . .
O5 Gd3A C7 90.4(10) 4 .
O58' Gd3A C7 120(3) . .
O16 Gd3A C7 80.7(9) 4 .
O42 Gd3A O43 68.0(10) . .
O5 Gd3A O43 151.6(9) 4 .
O58' Gd3A O43 86(2) . .
O16 Gd3A O43 79.2(7) 4 .
C7 Gd3A O43 86.9(10) . .
O42 Gd3A O34 152.8(11) . .
O5 Gd3A O34 66.6(7) 4 .
O58' Gd3A O34 99(3) . .
O16 Gd3A O34 62.3(6) 4 .
C7 Gd3A O34 140.5(10) . .
O43 Gd3A O34 98.6(7) . .
O42 Gd3A Gd6 87.1(9) . 4
O5 Gd3A Gd6 39.4(5) 4 4
O58' Gd3A Gd6 158(2) . 4
O16 Gd3A Gd6 41.7(4) 4 4
C7 Gd3A Gd6 65.3(9) . 4
O43 Gd3A Gd6 115.8(6) . 4
O34 Gd3A Gd6 77.4(5) . 4
O42 Gd3A Gd3 143.0(10) . .
O5 Gd3A Gd3 30.4(5) 4 .
O58' Gd3A Gd3 106.3(19) . .
O16 Gd3A Gd3 71.6(4) 4 .
C7 Gd3A Gd3 119.3(9) . .
O43 Gd3A Gd3 135.6(6) . .
O34 Gd3A Gd3 38.1(4) . .
Gd6 Gd3A Gd3 58.01(15) 4 .
O42 Gd3A Gd7A 124.8(10) . .
O5 Gd3A Gd7A 70.6(6) 4 .
O58' Gd3A Gd7A 123(3) . .
O16 Gd3A Gd7A 35.0(4) 4 .
C7 Gd3A Gd7A 115.6(9) . .
O43 Gd3A Gd7A 85.2(6) . .
O34 Gd3A Gd7A 28.0(5) . .
Gd6 Gd3A Gd7A 61.8(2) 4 .
Gd3 Gd3A Gd7A 51.9(2) . .
O12 Gd5 O29 72.0(8) . .
O12 Gd5 O18 69.7(7) . .
O29 Gd5 O18 78.1(7) . .
O12 Gd5 O34 144.4(7) . .
O29 Gd5 O34 116.9(8) . .
O18 Gd5 O34 144.0(7) . .
O12 Gd5 O16 78.9(7) . 4
O29 Gd5 O16 140.3(6) . 4
O18 Gd5 O16 116.5(6) . 4
O34 Gd5 O16 74.2(7) . 4
O12 Gd5 O9 118.0(7) . .
O29 Gd5 O9 150.7(7) . .
O18 Gd5 O9 80.2(7) . .
O34 Gd5 O9 72.3(7) . .
O16 Gd5 O9 67.9(6) 4 .
O12 Gd5 O55 82.5(7) . .
O29 Gd5 O55 80.1(7) . .
O18 Gd5 O55 148.8(6) . .
O34 Gd5 O55 66.6(7) . .
O16 Gd5 O55 69.6(6) 4 .
O9 Gd5 O55 126.9(6) . .
O12 Gd5 O23 128.5(7) . .
O29 Gd5 O23 70.4(7) . .
O18 Gd5 O23 69.1(7) . .
O34 Gd5 O23 84.8(7) . .
O16 Gd5 O23 148.5(6) 4 .
O9 Gd5 O23 83.6(6) . .
O55 Gd5 O23 123.1(7) . .
O12 Gd5 Gd8 80.6(5) . .
O29 Gd5 Gd8 40.7(5) . .
O18 Gd5 Gd8 42.4(5) . .
O34 Gd5 Gd8 129.9(5) . .
O16 Gd5 Gd8 155.4(4) 4 .
O9 Gd5 Gd8 111.0(4) . .
O55 Gd5 Gd8 120.8(5) . .
O23 Gd5 Gd8 48.1(5) . .
O12 Gd5 Gd4 104.8(5) . .
O29 Gd5 Gd4 123.0(5) . .
O18 Gd5 Gd4 156.5(5) . .
O34 Gd5 Gd4 40.2(5) . .
O16 Gd5 Gd4 41.1(4) 4 .
O9 Gd5 Gd4 82.8(5) . .
O55 Gd5 Gd4 44.1(4) . .
O23 Gd5 Gd4 124.9(5) . .
Gd8 Gd5 Gd4 161.08(8) . .
O12 Gd5 Gd3 149.4(5) . .
O29 Gd5 Gd3 138.5(5) . .
O18 Gd5 Gd3 109.7(5) . .
O34 Gd5 Gd3 36.9(5) . .
O16 Gd5 Gd3 74.3(4) 4 .
O9 Gd5 Gd3 37.0(5) . .
O55 Gd5 Gd3 101.3(4) . .
O23 Gd5 Gd3 74.8(5) . .
Gd8 Gd5 Gd3 120.65(6) . .
Gd4 Gd5 Gd3 62.83(6) . .
O12 Gd5 Gd10 35.2(5) . .
O29 Gd5 Gd10 76.6(5) . .
O18 Gd5 Gd10 35.1(5) . .
O34 Gd5 Gd10 166.4(5) . .
O16 Gd5 Gd10 94.8(4) 4 .
O9 Gd5 Gd10 96.4(5) . .
O55 Gd5 Gd10 117.6(4) . .
O23 Gd5 Gd10 101.7(5) . .
Gd8 Gd5 Gd10 60.57(5) . .
Gd4 Gd5 Gd10 132.78(7) . .
Gd3 Gd5 Gd10 133.14(6) . .
O34 Gd7A O9 84.1(9) . .
O34 Gd7A O16 84.0(9) . 4
O9 Gd7A O16 71.1(7) . 4
O34 Gd7A O55 75.3(9) . .
O9 Gd7A O55 139.0(9) . .
O16 Gd7A O55 71.8(8) 4 .
O34 Gd7A O23 96.8(9) . .
O9 Gd7A O23 87.8(8) . .
O16 Gd7A O23 158.7(9) 4 .
O55 Gd7A O23 129.1(9) . .
O34 Gd7A O29 125.3(10) . .
O9 Gd7A O29 142.2(9) . .
O16 Gd7A O29 128.9(8) 4 .
O55 Gd7A O29 76.8(8) . .
O23 Gd7A O29 67.3(7) . .
O34 Gd7A O18 152.8(10) . .
O9 Gd7A O18 75.9(7) . .
O16 Gd7A O18 106.1(7) 4 .
O55 Gd7A O18 131.7(8) . .
O23 Gd7A O18 64.6(7) . .
O29 Gd7A O18 67.9(7) . .
O34 Gd7A O12 146.9(10) . .
O9 Gd7A O12 108.1(8) . .
O16 Gd7A O12 71.9(7) 4 .
O55 Gd7A O12 75.8(7) . .
O23 Gd7A O12 113.9(8) . .
O29 Gd7A O12 61.9(7) . .
O18 Gd7A O12 59.0(7) . .
O34 Gd7A Gd3 42.3(7) . .
O9 Gd7A Gd3 43.6(5) . .
O16 Gd7A Gd3 83.2(5) 4 .
O55 Gd7A Gd3 114.9(6) . .
O23 Gd7A Gd3 83.3(6) . .
O29 Gd7A Gd3 147.5(7) . .
O18 Gd7A Gd3 112.6(6) . .
O12 Gd7A Gd3 148.4(7) . .
O34 Gd7A Gd2A 124.5(8) . .
O9 Gd7A Gd2A 150.0(7) . .
O16 Gd7A Gd2A 100.5(6) 4 .
O55 Gd7A Gd2A 55.0(5) . .
O23 Gd7A Gd2A 96.5(6) . .
O29 Gd7A Gd2A 29.2(5) . .
O18 Gd7A Gd2A 79.3(5) . .
O12 Gd7A Gd2A 43.3(5) . .
Gd3 Gd7A Gd2A 166.3(4) . .
O34 Gd7A Gd8 136.6(9) . .
O9 Gd7A Gd8 105.9(6) . .
O16 Gd7A Gd8 139.4(6) 4 .
O55 Gd7A Gd8 113.5(6) . .
O23 Gd7A Gd8 43.3(5) . .
O29 Gd7A Gd8 36.7(5) . .
O18 Gd7A Gd8 38.6(4) . .
O12 Gd7A Gd8 70.9(5) . .
Gd3 Gd7A Gd8 123.7(4) . .
Gd2A Gd7A Gd8 61.2(2) . .
O34 Gd7A Gd6 82.4(8) . 4
O9 Gd7A Gd6 36.0(5) . 4
O16 Gd7A Gd6 35.1(4) 4 4
O55 Gd7A Gd6 105.2(7) . 4
O23 Gd7A Gd6 123.8(6) . 4
O29 Gd7A Gd6 150.8(7) . 4
O18 Gd7A Gd6 91.7(5) . 4
O12 Gd7A Gd6 90.0(6) . 4
Gd3 Gd7A Gd6 58.8(2) . 4
Gd2A Gd7A Gd6 129.9(4) . 4
Gd8 Gd7A Gd6 129.9(3) . 4
O17 Gd6 O16 75.9(7) 3 .
O17 Gd6 O22 69.6(7) 3 3
O16 Gd6 O22 116.0(6) . 3
O17 Gd6 O10 75.6(7) 3 .
O16 Gd6 O10 142.9(6) . .
O22 Gd6 O10 74.8(7) 3 .
O17 Gd6 O39 70.4(8) 3 3
O16 Gd6 O39 79.2(7) . 3
O22 Gd6 O39 131.2(7) 3 3
O10 Gd6 O39 69.1(7) . 3
O17 Gd6 O5 137.3(7) 3 .
O16 Gd6 O5 70.9(6) . .
O22 Gd6 O5 150.4(6) 3 .
O10 Gd6 O5 118.3(7) . .
O39 Gd6 O5 77.6(7) 3 .
O17 Gd6 O9 115.4(7) 3 3
O16 Gd6 O9 68.6(6) . 3
O22 Gd6 O9 80.0(6) 3 3
O10 Gd6 O9 146.7(7) . 3
O39 Gd6 O9 143.7(7) 3 3
O5 Gd6 O9 76.3(6) . 3
O17 Gd6 O28 152.1(7) 3 .
O16 Gd6 O28 127.1(6) . .
O22 Gd6 O28 84.6(6) 3 .
O10 Gd6 O28 87.8(7) . .
O39 Gd6 O28 124.6(7) 3 .
O5 Gd6 O28 70.4(6) . .
O9 Gd6 O28 68.2(6) 3 .
O17 Gd6 Gd3A 105.7(5) 3 3
O16 Gd6 Gd3A 47.2(4) . 3
O22 Gd6 Gd3A 162.5(5) 3 3
O10 Gd6 Gd3A 121.2(5) . 3
O39 Gd6 Gd3A 57.7(6) 3 3
O5 Gd6 Gd3A 31.6(4) . 3
O9 Gd6 Gd3A 87.4(5) 3 3
O28 Gd6 Gd3A 102.0(5) . 3
O17 Gd6 Gd7 41.9(5) 3 .
O16 Gd6 Gd7 103.8(4) . .
O22 Gd6 Gd7 84.1(4) 3 .
O10 Gd6 Gd7 39.8(5) . .
O39 Gd6 Gd7 47.2(6) 3 .
O5 Gd6 Gd7 123.5(4) . .
O9 Gd6 Gd7 156.4(5) 3 .
O28 Gd6 Gd7 127.5(4) . .
O17 Gd6 Gd3 151.1(5) 3 3
O16 Gd6 Gd3 78.8(4) . 3
O22 Gd6 Gd3 110.5(4) 3 3
O10 Gd6 Gd3 133.1(5) . 3
O39 Gd6 Gd3 118.0(6) 3 3
O5 Gd6 Gd3 40.5(4) . 3
O9 Gd6 Gd3 40.6(5) 3 3
O28 Gd6 Gd3 48.5(4) . 3
Gd3A Gd6 Gd3 64.93(16) 3 3
Gd7 Gd6 Gd3 162.60(6) . 3
O17 Gd6 Gd8 77.1(5) 3 .
O16 Gd6 Gd8 149.1(4) . .
O22 Gd6 Gd8 38.6(4) 3 .
O10 Gd6 Gd8 38.1(5) . .
O39 Gd6 Gd8 105.4(6) 3 .
O5 Gd6 Gd8 140.0(4) . .
O9 Gd6 Gd8 110.8(5) 3 .
O28 Gd6 Gd8 76.1(4) . .
Gd3A Gd6 Gd8 158.68(18) 3 .
Gd7 Gd6 Gd8 63.74(4) . .
Gd3 Gd6 Gd8 122.05(4) 3 .
O35 Gd7 O10 101.3(7) . .
O35 Gd7 O66 87.9(8) . 3
O10 Gd7 O66 147.0(7) . 3
O35 Gd7 O38 101.9(8) . 3
O10 Gd7 O38 135.2(8) . 3
O66 Gd7 O38 71.5(8) 3 3
O35 Gd7 O17 156.2(8) . 3
O10 Gd7 O17 75.2(7) . 3
O66 Gd7 O17 83.6(7) 3 3
O38 Gd7 O17 96.5(8) 3 3
O35 Gd7 O57 70.2(8) . 3
O10 Gd7 O57 84.9(8) . 3
O66 Gd7 O57 127.8(8) 3 3
O38 Gd7 O57 67.9(8) 3 3
O17 Gd7 O57 131.7(8) 3 3
O35 Gd7 O13 87.1(7) . .
O10 Gd7 O13 68.5(7) . .
O66 Gd7 O13 80.5(7) 3 .
O38 Gd7 O13 150.1(8) 3 .
O17 Gd7 O13 69.6(7) 3 .
O57 Gd7 O13 141.0(7) 3 .
O35 Gd7 O39 135.4(8) . 3
O10 Gd7 O39 65.5(7) . 3
O66 Gd7 O39 127.2(8) 3 3
O38 Gd7 O39 71.0(8) 3 3
O17 Gd7 O39 65.3(7) 3 3
O57 Gd7 O39 66.3(8) 3 3
O13 Gd7 O39 121.5(7) . 3
O35 Gd7 Gd6 142.0(6) . .
O10 Gd7 Gd6 40.7(5) . .
O66 Gd7 Gd6 124.2(6) 3 .
O38 Gd7 Gd6 107.2(6) 3 .
O17 Gd7 Gd6 40.6(5) 3 .
O57 Gd7 Gd6 98.5(6) 3 .
O13 Gd7 Gd6 79.9(5) . .
O39 Gd7 Gd6 41.7(5) 3 .
O35 Gd7 Gd8 89.7(6) . .
O10 Gd7 Gd8 35.1(5) . .
O66 Gd7 Gd8 114.6(6) 3 .
O38 Gd7 Gd8 167.3(6) 3 .
O17 Gd7 Gd8 73.9(5) 3 .
O57 Gd7 Gd8 112.1(6) 3 .
O13 Gd7 Gd8 34.1(5) . .
O39 Gd7 Gd8 97.1(5) 3 .
Gd6 Gd7 Gd8 60.12(4) . .
O35 Gd7 Gd11 120.4(6) . 3
O10 Gd7 Gd11 77.0(5) . 3
O66 Gd7 Gd11 71.0(6) 3 3
O38 Gd7 Gd11 121.0(6) 3 3
O17 Gd7 Gd11 35.9(5) 3 3
O57 Gd7 Gd11 160.4(6) 3 3
O13 Gd7 Gd11 35.9(5) . 3
O39 Gd7 Gd11 98.9(5) 3 3
Gd6 Gd7 Gd11 62.72(4) . 3
Gd8 Gd7 Gd11 54.99(3) . 3
O66 Gd4A O13 114.1(11) 3 .
O66 Gd4A O35 106.4(10) 3 .
O13 Gd4A O35 98.2(9) . .
O66 Gd4A O17 99.8(10) 3 3
O13 Gd4A O17 77.1(8) . 3
O35 Gd4A O17 152.9(9) . 3
O66 Gd4A O38 73.8(10) 3 3
O13 Gd4A O38 164.1(9) . 3
O35 Gd4A O38 92.2(8) . 3
O17 Gd4A O38 88.1(8) 3 3
O66 Gd4A C27 23.6(11) 3 3
O13 Gd4A C27 91.8(10) . 3
O35 Gd4A C27 119.3(10) . 3
O17 Gd4A C27 87.7(9) 3 3
O38 Gd4A C27 93.5(10) 3 3
O66 Gd4A O10 166.0(10) 3 .
O13 Gd4A O10 65.4(8) . .
O35 Gd4A O10 87.3(7) . .
O17 Gd4A O10 66.3(7) 3 .
O38 Gd4A O10 103.5(7) 3 .
C27 Gd4A O10 148.0(9) 3 .
O66 Gd4A O24 47.8(9) 3 3
O13 Gd4A O24 72.3(8) . 3
O35 Gd4A O24 136.0(8) . 3
O17 Gd4A O24 68.6(7) 3 3
O38 Gd4A O24 107.9(7) 3 3
C27 Gd4A O24 24.9(8) 3 3
O10 Gd4A O24 123.1(7) . 3
O66 Gd4A Gd11 90.5(9) 3 3
O13 Gd4A Gd11 42.6(6) . 3
O35 Gd4A Gd11 140.5(6) . 3
O17 Gd4A Gd11 44.3(5) 3 3
O38 Gd4A Gd11 127.1(6) 3 3
C27 Gd4A Gd11 68.0(8) 3 3
O10 Gd4A Gd11 80.2(4) . 3
O24 Gd4A Gd11 43.1(4) 3 3
O66 Gd4A Gd8 142.2(9) 3 .
O13 Gd4A Gd8 28.2(6) . .
O35 Gd4A Gd8 89.4(6) . .
O17 Gd4A Gd8 73.8(5) 3 .
O38 Gd4A Gd8 141.1(6) 3 .
C27 Gd4A Gd8 119.2(8) 3 .
O10 Gd4A Gd8 37.8(4) . .
O24 Gd4A Gd8 97.3(5) 3 .
Gd11 Gd4A Gd8 58.42(13) 3 .
O66 Gd4A Gd6 130.7(9) 3 .
O13 Gd4A Gd6 74.3(6) . .
O35 Gd4A Gd6 120.8(6) . .
O17 Gd4A Gd6 32.1(5) 3 .
O38 Gd4A Gd6 90.1(6) 3 .
C27 Gd4A Gd6 119.6(8) 3 .
O10 Gd4A Gd6 35.3(4) . .
O24 Gd4A Gd6 98.4(5) 3 .
Gd11 Gd4A Gd6 62.52(14) 3 .
Gd8 Gd4A Gd6 56.59(12) . .
O13 Gd8 O29 117.6(7) . .
O13 Gd8 O31 83.0(7) . .
O29 Gd8 O31 71.2(7) . .
O13 Gd8 O10 71.1(7) . .
O29 Gd8 O10 82.7(7) . .
O31 Gd8 O10 128.7(7) . .
O13 Gd8 O22 76.8(7) . 3
O29 Gd8 O22 147.0(7) . 3
O31 Gd8 O22 141.8(7) . 3
O10 Gd8 O22 74.0(6) . 3
O13 Gd8 O18 146.4(7) . .
O29 Gd8 O18 76.8(7) . .
O31 Gd8 O18 73.1(7) . .
O10 Gd8 O18 142.5(7) . .
O22 Gd8 O18 108.2(6) 3 .
O13 Gd8 O23 146.2(7) . .
O29 Gd8 O23 67.8(7) . .
O31 Gd8 O23 127.1(7) . .
O10 Gd8 O23 77.0(6) . .
O22 Gd8 O23 84.2(6) 3 .
O18 Gd8 O23 66.3(6) . .
O13 Gd8 O27 68.7(7) . .
O29 Gd8 O27 145.8(7) . .
O31 Gd8 O27 76.7(7) . .
O10 Gd8 O27 128.1(7) . .
O22 Gd8 O27 65.9(6) 3 .
O18 Gd8 O27 82.8(6) . .
O23 Gd8 O27 127.5(6) . .
O13 Gd8 Gd5 156.9(5) . .
O29 Gd8 Gd5 40.3(5) . .
O31 Gd8 Gd5 82.1(5) . .
O10 Gd8 Gd5 105.5(5) . .
O22 Gd8 Gd5 125.1(4) 3 .
O18 Gd8 Gd5 41.4(5) . .
O23 Gd8 Gd5 45.0(4) . .
O27 Gd8 Gd5 124.1(4) . .
O13 Gd8 Gd11 40.8(5) . 3
O29 Gd8 Gd11 157.7(5) . 3
O31 Gd8 Gd11 104.9(5) . 3
O10 Gd8 Gd11 83.3(5) . 3
O22 Gd8 Gd11 41.3(4) 3 3
O18 Gd8 Gd11 123.9(5) . 3
O23 Gd8 Gd11 125.4(4) . 3
O27 Gd8 Gd11 44.7(4) . 3
Gd5 Gd8 Gd11 161.90(5) . 3
O13 Gd8 Gd6 78.8(5) . .
O29 Gd8 Gd6 112.1(5) . .
O31 Gd8 Gd6 160.7(5) . .
O10 Gd8 Gd6 37.9(5) . .
O22 Gd8 Gd6 38.0(4) 3 .
O18 Gd8 Gd6 126.1(5) . .
O23 Gd8 Gd6 69.2(4) . .
O27 Gd8 Gd6 102.1(4) . .
Gd5 Gd8 Gd6 113.15(6) . .
Gd11 Gd8 Gd6 64.35(3) 3 .
O13 Gd8 Gd10 111.6(5) . .
O29 Gd8 Gd10 79.0(5) . .
O31 Gd8 Gd10 37.2(5) . .
O10 Gd8 Gd10 160.5(5) . .
O22 Gd8 Gd10 125.5(4) 3 .
O18 Gd8 Gd10 37.8(5) . .
O23 Gd8 Gd10 102.1(4) . .
O27 Gd8 Gd10 68.1(4) . .
Gd5 Gd8 Gd10 63.98(5) . .
Gd11 Gd8 Gd10 111.67(4) 3 .
Gd6 Gd8 Gd10 159.98(4) . .
O31 Gd9 O44 75.3(7) . .
O31 Gd9 O64 142.6(7) . .
O44 Gd9 O64 110.1(8) . .
O31 Gd9 O47 131.4(7) . .
O44 Gd9 O47 133.9(7) . .
O64 Gd9 O47 72.5(7) . .
O31 Gd9 O45 84.9(7) . .
O44 Gd9 O45 76.2(8) . .
O64 Gd9 O45 132.5(7) . .
O47 Gd9 O45 71.2(7) . .
O31 Gd9 O12 73.1(7) . .
O44 Gd9 O12 134.2(7) . .
O64 Gd9 O12 78.5(7) . .
O47 Gd9 O12 91.9(7) . .
O45 Gd9 O12 131.7(7) . .
O31 Gd9 O46 140.8(8) . .
O44 Gd9 O46 68.2(8) . .
O64 Gd9 O46 67.2(7) . .
O47 Gd9 O46 71.6(7) . .
O45 Gd9 O46 73.0(7) . .
O12 Gd9 O46 144.9(7) . .
O31 Gd9 O29 68.5(7) . .
O44 Gd9 O29 72.0(7) . .
O64 Gd9 O29 77.9(7) . .
O47 Gd9 O29 146.2(7) . .
O45 Gd9 O29 142.6(7) . .
O12 Gd9 O29 66.0(7) . .
O46 Gd9 O29 111.5(7) . .
O31 Gd9 O36 66.8(7) . .
O44 Gd9 O36 128.3(7) . .
O64 Gd9 O36 121.4(7) . .
O47 Gd9 O36 64.9(7) . .
O45 Gd9 O36 66.8(7) . .
O12 Gd9 O36 65.1(7) . .
O46 Gd9 O36 127.8(7) . .
O29 Gd9 O36 120.7(7) . .
O31 Gd9 Gd10 39.6(5) . .
O44 Gd9 Gd10 114.8(5) . .
O64 Gd9 Gd10 119.4(5) . .
O47 Gd9 Gd10 100.8(5) . .
O45 Gd9 Gd10 96.7(5) . .
O12 Gd9 Gd10 41.0(5) . .
O46 Gd9 Gd10 168.6(5) . .
O29 Gd9 Gd10 79.6(5) . .
O36 Gd9 Gd10 41.3(5) . .
O31 Gd9 Gd8 34.2(5) . .
O44 Gd9 Gd8 63.1(5) . .
O64 Gd9 Gd8 113.5(5) . .
O47 Gd9 Gd8 160.6(5) . .
O45 Gd9 Gd8 111.0(5) . .
O12 Gd9 Gd8 72.2(5) . .
O46 Gd9 Gd8 127.8(5) . .
O29 Gd9 Gd8 35.7(5) . .
O36 Gd9 Gd8 97.6(5) . .
Gd10 Gd9 Gd8 59.97(4) . .
O31 Gd9 Gd5 73.9(5) . .
O44 Gd9 Gd5 105.8(5) . .
O64 Gd9 Gd5 68.9(4) . .
O47 Gd9 Gd5 116.9(5) . .
O45 Gd9 Gd5 157.2(5) . .
O12 Gd9 Gd5 33.3(5) . .
O46 Gd9 Gd5 129.3(5) . .
O29 Gd9 Gd5 34.0(5) . .
O36 Gd9 Gd5 96.4(5) . .
Gd10 Gd9 Gd5 61.41(5) . .
Gd8 Gd9 Gd5 53.96(4) . .
O64 Gd2A O29 120.6(10) . .
O64 Gd2A O44 140.8(10) . .
O29 Gd2A O44 81.2(9) . .
O64 Gd2A O46 78.7(9) . .
O29 Gd2A O46 141.9(9) . .
O44 Gd2A O46 66.7(8) . .
O64 Gd2A O12 92.4(9) . .
O29 Gd2A O12 74.5(8) . .
O44 Gd2A O12 126.2(8) . .
O46 Gd2A O12 141.4(8) . .
O64 Gd2A C16 24.9(6) . .
O29 Gd2A C16 95.8(9) . .
O44 Gd2A C16 148.1(10) . .
O46 Gd2A C16 100.7(8) . .
O12 Gd2A C16 82.5(9) . .
O64 Gd2A O31 152.9(9) . .
O29 Gd2A O31 65.3(8) . .
O44 Gd2A O31 63.6(7) . .
O46 Gd2A O31 113.6(7) . .
O12 Gd2A O31 62.7(7) . .
C16 Gd2A O31 143.3(8) . .
O64 Gd2A Gd7A 87.6(7) . .
O29 Gd2A Gd7A 41.1(7) . .
O44 Gd2A Gd7A 122.1(6) . .
O46 Gd2A Gd7A 163.2(7) . .
O12 Gd2A Gd7A 47.9(5) . .
C16 Gd2A Gd7A 64.1(5) . .
O31 Gd2A Gd7A 83.0(5) . .
O64 Gd2A Gd8 148.0(7) . .
O29 Gd2A Gd8 28.9(7) . .
O44 Gd2A Gd8 63.6(5) . .
O46 Gd2A Gd8 130.2(6) . .
O12 Gd2A Gd8 72.7(5) . .
C16 Gd2A Gd8 123.2(5) . .
O31 Gd2A Gd8 38.0(4) . .
Gd7A Gd2A Gd8 61.3(2) . .
O31 Gd10 O19 143.1(7) . .
O31 Gd10 O18 73.8(7) . .
O19 Gd10 O18 115.5(7) . .
O31 Gd10 O26 119.4(7) . .
O19 Gd10 O26 71.4(7) . .
O18 Gd10 O26 150.2(7) . .
O31 Gd10 O12 73.8(7) . .
O19 Gd10 O12 77.2(7) . .
O18 Gd10 O12 68.5(7) . .
O26 Gd10 O12 138.9(7) . .
O31 Gd10 O36 70.5(7) . .
O19 Gd10 O36 78.8(7) . .
O18 Gd10 O36 131.2(7) . .
O26 Gd10 O36 78.0(7) . .
O12 Gd10 O36 70.3(7) . .
O31 Gd10 O14 145.3(7) . .
O19 Gd10 O14 69.1(7) . .
O18 Gd10 O14 79.5(7) . .
O26 Gd10 O14 76.3(7) . .
O12 Gd10 O14 116.2(7) . .
O36 Gd10 O14 143.8(7) . .
O31 Gd10 O3 88.6(7) . .
O19 Gd10 O3 126.4(7) . .
O18 Gd10 O3 85.7(7) . .
O26 Gd10 O3 69.1(7) . .
O12 Gd10 O3 151.7(7) . .
O36 Gd10 O3 124.8(7) . .
O14 Gd10 O3 67.5(6) . .
O31 Gd10 Gd1A 123.2(5) . .
O19 Gd10 Gd1A 44.6(5) . .
O18 Gd10 Gd1A 159.9(5) . .
O26 Gd10 Gd1A 35.2(5) . .
O12 Gd10 Gd1A 103.9(5) . .
O36 Gd10 Gd1A 56.7(6) . .
O14 Gd10 Gd1A 88.1(5) . .
O3 Gd10 Gd1A 104.2(5) . .
O31 Gd10 Gd13 133.1(5) . .
O19 Gd10 Gd13 79.4(5) . .
O18 Gd10 Gd13 110.5(5) . .
O26 Gd10 Gd13 40.3(5) . .
O12 Gd10 Gd13 152.8(5) . .
O36 Gd10 Gd13 118.2(5) . .
O14 Gd10 Gd13 40.8(5) . .
O3 Gd10 Gd13 47.1(5) . .
Gd1A Gd10 Gd13 67.38(14) . .
O31 Gd10 Gd9 38.6(5) . .
O19 Gd10 Gd9 104.8(5) . .
O18 Gd10 Gd9 84.8(5) . .
O26 Gd10 Gd9 122.8(5) . .
O12 Gd10 Gd9 42.7(5) . .
O36 Gd10 Gd9 46.8(5) . .
O14 Gd10 Gd9 158.0(5) . .
O3 Gd10 Gd9 126.8(5) . .
Gd13 Gd10 Gd9 161.02(6) . .
O31 Gd10 Gd8 37.2(5) . .
O19 Gd10 Gd8 148.5(5) . .
O18 Gd10 Gd8 38.5(5) . .
O26 Gd10 Gd8 140.0(5) . .
O12 Gd10 Gd8 75.4(5) . .
O36 Gd10 Gd8 105.9(5) . .
O14 Gd10 Gd8 110.2(5) . .
O3 Gd10 Gd8 77.2(5) . .
Gd1A Gd10 Gd8 160.22(16) . .
Gd13 Gd10 Gd8 121.77(4) . .
Gd9 Gd10 Gd8 63.43(4) . .
O7 Gd11 O14 75.1(7) . .
O7 Gd11 O13 117.9(7) . 4
O14 Gd11 O13 149.5(7) . 4
O7 Gd11 O24 69.0(7) . .
O14 Gd11 O24 131.3(7) . .
O13 Gd11 O24 78.3(7) 4 .
O7 Gd11 O22 147.4(7) . .
O14 Gd11 O22 80.7(6) . .
O13 Gd11 O22 75.2(7) 4 .
O24 Gd11 O22 142.9(7) . .
O7 Gd11 O19 74.9(7) . .
O14 Gd11 O19 69.6(7) . .
O13 Gd11 O19 138.5(7) 4 .
O24 Gd11 O19 70.0(7) . .
O22 Gd11 O19 116.5(7) . .
O7 Gd11 O17 142.6(7) . .
O14 Gd11 O17 116.3(7) . .
O13 Gd11 O17 71.5(7) 4 .
O24 Gd11 O17 78.8(7) . .
O22 Gd11 O17 68.5(7) . .
O19 Gd11 O17 76.6(7) . .
O7 Gd11 O27 87.2(7) . 4
O14 Gd11 O27 84.0(6) . 4
O13 Gd11 O27 70.1(7) 4 4
O24 Gd11 O27 124.7(7) . 4
O22 Gd11 O27 68.6(6) . 4
O19 Gd11 O27 151.0(7) . 4
O17 Gd11 O27 127.9(7) . 4
O7 Gd11 Gd4A 121.4(5) . 4
O14 Gd11 Gd4A 160.7(5) . 4
O13 Gd11 Gd4A 35.4(5) 4 4
O24 Gd11 Gd4A 56.7(6) . 4
O22 Gd11 Gd4A 87.1(5) . 4
O19 Gd11 Gd4A 103.3(5) . 4
O17 Gd11 Gd4A 44.7(5) . 4
O27 Gd11 Gd4A 105.4(5) 4 4
O7 Gd11 Gd12 39.0(5) . .
O14 Gd11 Gd12 85.0(5) . .
O13 Gd11 Gd12 123.1(5) 4 .
O24 Gd11 Gd12 46.6(5) . .
O22 Gd11 Gd12 158.2(4) . .
O19 Gd11 Gd12 42.4(5) . .
O17 Gd11 Gd12 104.2(5) . .
O27 Gd11 Gd12 126.1(5) 4 .
O7 Gd11 Gd8 131.6(5) . 4
O14 Gd11 Gd8 111.3(5) . 4
O13 Gd11 Gd8 38.8(5) 4 4
O24 Gd11 Gd8 117.1(5) . 4
O22 Gd11 Gd8 41.6(4) . 4
O19 Gd11 Gd8 153.4(5) . 4
O17 Gd11 Gd8 79.8(5) . 4
O27 Gd11 Gd8 48.3(5) 4 4
Gd4A Gd11 Gd8 66.69(15) 4 4
Gd12 Gd11 Gd8 159.90(5) . 4
O7 Gd11 Gd13 38.7(5) . .
O14 Gd11 Gd13 38.1(5) . .
O13 Gd11 Gd13 139.8(5) 4 .
O24 Gd11 Gd13 105.8(5) . .
O22 Gd11 Gd13 111.2(4) . .
O19 Gd11 Gd13 76.2(5) . .
O17 Gd11 Gd13 148.7(5) . .
O27 Gd11 Gd13 75.7(5) 4 .
Gd4A Gd11 Gd13 160.03(17) 4 .
Gd12 Gd11 Gd13 63.85(4) . .
Gd8 Gd11 Gd13 121.88(4) 4 .
O7 Gd12 O54 106.9(8) . .
O7 Gd12 O11 146.3(8) . .
O54 Gd12 O11 81.4(8) . .
O7 Gd12 O48 135.6(8) . .
O54 Gd12 O48 101.6(8) . .
O11 Gd12 O48 70.6(8) . .
O7 Gd12 O49 83.4(8) . .
O54 Gd12 O49 74.1(8) . .
O11 Gd12 O49 129.8(8) . .
O48 Gd12 O49 72.4(8) . .
O7 Gd12 O19 75.3(7) . .
O54 Gd12 O19 148.7(7) . .
O11 Gd12 O19 81.3(7) . .
O48 Gd12 O19 97.0(7) . .
O49 Gd12 O19 136.1(7) . .
O7 Gd12 O26 70.6(7) . .
O54 Gd12 O26 83.2(7) . .
O11 Gd12 O26 78.4(7) . .
O48 Gd12 O26 147.3(7) . .
O49 Gd12 O26 138.7(7) . .
O19 Gd12 O26 67.9(7) . .
O7 Gd12 O24 66.3(7) . .
O54 Gd12 O24 144.3(7) . .
O11 Gd12 O24 124.6(8) . .
O48 Gd12 O24 70.6(7) . .
O49 Gd12 O24 70.3(7) . .
O19 Gd12 O24 66.1(7) . .
O26 Gd12 O24 122.7(7) . .
O7 Gd12 Gd11 40.3(5) . .
O54 Gd12 Gd11 146.9(5) . .
O11 Gd12 Gd11 122.9(6) . .
O48 Gd12 Gd11 107.5(5) . .
O49 Gd12 Gd11 99.8(5) . .
O19 Gd12 Gd11 41.7(5) . .
O26 Gd12 Gd11 80.9(5) . .
O24 Gd12 Gd11 41.9(5) . .
O7 Gd12 Gd13 35.4(5) . .
O54 Gd12 Gd13 90.8(5) . .
O11 Gd12 Gd13 114.3(5) . .
O48 Gd12 Gd13 167.4(5) . .
O49 Gd12 Gd13 109.3(5) . .
O19 Gd12 Gd13 73.0(5) . .
O26 Gd12 Gd13 36.0(5) . .
O24 Gd12 Gd13 97.9(5) . .
Gd11 Gd12 Gd13 59.97(4) . .
O7 Gd12 Gd10 76.9(5) . .
O54 Gd12 Gd10 114.9(5) . .
O11 Gd12 Gd10 70.2(5) . .
O48 Gd12 Gd10 120.2(6) . .
O49 Gd12 Gd10 160.0(5) . .
O19 Gd12 Gd10 34.1(5) . .
O26 Gd12 Gd10 35.2(5) . .
O24 Gd12 Gd10 98.1(5) . .
Gd11 Gd12 Gd10 62.59(4) . .
Gd13 Gd12 Gd10 54.87(3) . .
O11 Gd1A O26 118.8(11) . .
O11 Gd1A O54 100.6(11) . .
O26 Gd1A O54 97.0(9) . .
O11 Gd1A O19 101.8(10) . .
O26 Gd1A O19 78.7(9) . .
O54 Gd1A O19 156.3(9) . .
O11 Gd1A C25 26.1(9) . .
O26 Gd1A C25 93.5(10) . .
O54 Gd1A C25 112.1(9) . .
O19 Gd1A C25 91.4(9) . .
O11 Gd1A O48 71.6(10) . .
O26 Gd1A O48 165.0(9) . .
O54 Gd1A O48 91.2(8) . .
O19 Gd1A O48 88.7(7) . .
C25 Gd1A O48 95.1(9) . .
O11 Gd1A O36 51.0(9) . .
O26 Gd1A O36 74.2(8) . .
O54 Gd1A O36 131.9(8) . .
O19 Gd1A O36 69.8(7) . .
C25 Gd1A O36 26.8(7) . .
O48 Gd1A O36 109.4(7) . .
O11 Gd1A O7 166.0(10) . .
O26 Gd1A O7 67.3(8) . .
O54 Gd1A O7 90.7(8) . .
O19 Gd1A O7 66.1(7) . .
C25 Gd1A O7 152.3(8) . .
O48 Gd1A O7 100.2(7) . .
O36 Gd1A O7 125.4(7) . .
O11 Gd1A Gd10 94.8(9) . .
O26 Gd1A Gd10 44.0(6) . .
O54 Gd1A Gd10 140.1(6) . .
O19 Gd1A Gd10 44.6(5) . .
C25 Gd1A Gd10 71.0(7) . .
O48 Gd1A Gd10 128.6(5) . .
O36 Gd1A Gd10 44.2(5) . .
O7 Gd1A Gd10 81.4(5) . .
O11 Gd1A Gd13 148.0(9) . .
O26 Gd1A Gd13 29.4(6) . .
O54 Gd1A Gd13 91.0(6) . .
O19 Gd1A Gd13 73.7(5) . .
C25 Gd1A Gd13 122.1(7) . .
O48 Gd1A Gd13 138.4(6) . .
O36 Gd1A Gd13 99.5(5) . .
O7 Gd1A Gd13 38.3(4) . .
Gd10 Gd1A Gd13 59.24(13) . .
O11 Gd1A Gd11 131.8(9) . .
O26 Gd1A Gd11 75.9(7) . .
O54 Gd1A Gd11 124.3(6) . .
O19 Gd1A Gd11 32.1(5) . .
C25 Gd1A Gd11 123.3(7) . .
O48 Gd1A Gd11 89.1(5) . .
O36 Gd1A Gd11 99.8(5) . .
O7 Gd1A Gd11 35.0(4) . .
Gd10 Gd1A Gd11 63.16(13) . .
Gd13 Gd1A Gd11 56.30(11) . .
O2 Gd13 O20 77.9(6) . 3
O2 Gd13 O26 117.0(7) . .
O20 Gd13 O26 145.9(6) 3 .
O2 Gd13 O4 71.4(7) . .
O20 Gd13 O4 73.9(6) 3 .
O26 Gd13 O4 82.0(7) . .
O2 Gd13 O14 142.7(7) . .
O20 Gd13 O14 109.3(6) 3 .
O26 Gd13 O14 78.1(7) . .
O4 Gd13 O14 145.8(7) . .
O2 Gd13 O7 78.6(7) . .
O20 Gd13 O7 142.1(6) 3 .
O26 Gd13 O7 71.8(7) . .
O4 Gd13 O7 124.8(7) . .
O14 Gd13 O7 74.4(7) . .
O2 Gd13 O3 150.9(7) . .
O20 Gd13 O3 85.9(6) 3 .
O26 Gd13 O3 66.5(7) . .
O4 Gd13 O3 81.0(7) . .
O14 Gd13 O3 65.6(6) . .
O7 Gd13 O3 126.5(7) . .
O2 Gd13 O30 64.5(7) . 4
O20 Gd13 O30 65.6(6) 3 4
O26 Gd13 O30 147.9(7) . 4
O4 Gd13 O30 124.6(7) . 4
O14 Gd13 O30 84.7(6) . 4
O7 Gd13 O30 77.6(7) . 4
O3 Gd13 O30 129.4(6) . 4
O2 Gd13 Gd10 155.7(5) . .
O20 Gd13 Gd10 125.7(4) 3 .
O26 Gd13 Gd10 40.7(5) . .
O4 Gd13 Gd10 107.1(5) . .
O14 Gd13 Gd10 42.3(5) . .
O7 Gd13 Gd10 83.3(5) . .
O3 Gd13 Gd10 43.2(4) . .
O30 Gd13 Gd10 126.9(4) 4 .
O2 Gd13 Gd15 40.1(5) . .
O20 Gd13 Gd15 41.6(4) 3 .
O26 Gd13 Gd15 155.4(5) . .
O4 Gd13 Gd15 80.8(5) . .
O14 Gd13 Gd15 125.1(5) . .
O7 Gd13 Gd15 104.3(5) . .
O3 Gd13 Gd15 127.4(4) . .
O30 Gd13 Gd15 43.8(4) 4 .
Gd10 Gd13 Gd15 163.63(5) . .
O2 Gd13 Gd15 82.0(5) . 3
O20 Gd13 Gd15 38.1(4) 3 3
O26 Gd13 Gd15 110.4(5) . 3
O4 Gd13 Gd15 38.8(5) . 3
O14 Gd13 Gd15 126.8(5) . 3
O7 Gd13 Gd15 158.8(5) . 3
O3 Gd13 Gd15 70.6(4) . 3
O30 Gd13 Gd15 101.7(4) 4 3
Gd10 Gd13 Gd15 112.50(4) . 3
Gd15 Gd13 Gd15 64.53(4) . 3
O2 Gd13 Gd11 107.7(5) . .
O20 Gd13 Gd11 127.2(4) 3 .
O26 Gd13 Gd11 79.7(5) . .
O4 Gd13 Gd11 158.7(5) . .
O14 Gd13 Gd11 38.2(5) . .
O7 Gd13 Gd11 37.9(5) . .
O3 Gd13 Gd11 101.4(4) . .
O30 Gd13 Gd11 70.2(4) 4 .
Gd10 Gd13 Gd11 64.59(3) . .
Gd15 Gd13 Gd11 112.70(4) . .
Gd15 Gd13 Gd11 161.68(5) 3 .
O2 Gd14 O51 130.3(8) . .
O2 Gd14 O37 146.0(8) . 3
O51 Gd14 O37 72.2(8) . 3
O2 Gd14 O53 74.8(7) . .
O51 Gd14 O53 132.0(8) . .
O37 Gd14 O53 110.7(8) 3 .
O2 Gd14 O52 84.0(8) . .
O51 Gd14 O52 70.4(8) . .
O37 Gd14 O52 130.0(8) 3 .
O53 Gd14 O52 73.8(8) . .
O2 Gd14 O21 74.4(7) . .
O51 Gd14 O21 91.1(7) . .
O37 Gd14 O21 80.9(7) 3 .
O53 Gd14 O21 136.9(7) . .
O52 Gd14 O21 131.1(7) . .
O2 Gd14 O4 68.3(7) . .
O51 Gd14 O4 148.2(7) . .
O37 Gd14 O4 80.9(7) 3 .
O53 Gd14 O4 73.3(7) . .
O52 Gd14 O4 141.4(7) . .
O21 Gd14 O4 67.7(7) . .
O2 Gd14 O50 137.8(8) . .
O51 Gd14 O50 73.6(8) . .
O37 Gd14 O50 66.4(7) 3 .
O53 Gd14 O50 65.5(8) . .
O52 Gd14 O50 72.1(7) . .
O21 Gd14 O50 146.7(7) . .
O4 Gd14 O50 110.9(7) . .
O2 Gd14 O33 64.1(7) . .
O51 Gd14 O33 66.8(7) . .
O37 Gd14 O33 124.3(7) 3 .
O53 Gd14 O33 124.5(7) . .
O52 Gd14 O33 66.7(7) . .
O21 Gd14 O33 64.5(7) . .
O4 Gd14 O33 119.0(7) . .
O50 Gd14 O33 129.9(7) . .
O2 Gd14 Gd15 39.2(5) . .
O51 Gd14 Gd15 101.9(5) . .
O37 Gd14 Gd15 121.6(6) 3 .
O53 Gd14 Gd15 113.9(5) . .
O52 Gd14 Gd15 97.7(5) . .
O21 Gd14 Gd15 40.8(5) . .
O4 Gd14 Gd15 77.9(5) . .
O50 Gd14 Gd15 169.7(5) . .
O33 Gd14 Gd15 41.1(5) . .
O2 Gd14 Gd13 33.2(5) . .
O51 Gd14 Gd13 159.2(5) . .
O37 Gd14 Gd13 116.9(6) 3 .
O53 Gd14 Gd13 64.6(5) . .
O52 Gd14 Gd13 109.8(5) . .
O21 Gd14 Gd13 73.0(5) . .
O4 Gd14 Gd13 36.1(5) . .
O50 Gd14 Gd13 126.8(6) . .
O33 Gd14 Gd13 93.8(5) . .
Gd15 Gd14 Gd13 57.39(4) . .
O2 Gd14 Gd15 77.0(5) . 3
O51 Gd14 Gd15 116.1(6) . 3
O37 Gd14 Gd15 69.4(6) 3 3
O53 Gd14 Gd15 108.8(5) . 3
O52 Gd14 Gd15 159.1(5) . 3
O21 Gd14 Gd15 34.5(5) . 3
O4 Gd14 Gd15 35.6(5) . 3
O50 Gd14 Gd15 128.4(5) . 3
O33 Gd14 Gd15 96.8(5) . 3
Gd15 Gd14 Gd15 61.90(5) . 3
Gd13 Gd14 Gd15 56.58(4) . 3
O37 Gd6A O4 105.5(10) 3 .
O37 Gd6A O21 92.8(9) 3 .
O4 Gd6A O21 78.0(8) . .
O37 Gd6A O53 125.7(10) 3 .
O4 Gd6A O53 81.4(8) . .
O21 Gd6A O53 140.1(9) . .
O37 Gd6A O2 164.5(10) 3 .
O4 Gd6A O2 71.5(8) . .
O21 Gd6A O2 71.7(7) . .
O53 Gd6A O2 69.5(7) . .
O37 Gd6A O50 71.2(9) 3 .
O4 Gd6A O50 128.4(9) . .
O21 Gd6A O50 151.4(9) . .
O53 Gd6A O50 64.0(8) . .
O2 Gd6A O50 123.0(8) . .
O37 Gd6A O51 71.2(9) 3 .
O4 Gd6A O51 162.8(9) . .
O21 Gd6A O51 85.2(8) . .
O53 Gd6A O51 114.5(8) . .
O2 Gd6A O51 106.9(8) . .
O50 Gd6A O51 67.4(8) . .
O37 Gd6A C33 19.6(10) 3 3
O4 Gd6A C33 88.0(10) . 3
O21 Gd6A C33 80.3(9) . 3
O53 Gd6A C33 132.8(9) . 3
O2 Gd6A C33 148.0(9) . 3
O50 Gd6A C33 89.0(9) . 3
O51 Gd6A C33 85.4(9) . 3
O37 Gd6A Gd15 84.3(8) 3 3
O4 Gd6A Gd15 41.9(6) . 3
O21 Gd6A Gd15 42.6(5) . 3
O53 Gd6A Gd15 123.0(6) . 3
O2 Gd6A Gd15 83.8(5) . 3
O50 Gd6A Gd15 150.0(6) . 3
O51 Gd6A Gd15 121.3(6) . 3
C33 Gd6A Gd15 64.9(7) 3 3
O37 Gd6A Gd13 139.8(8) 3 .
O4 Gd6A Gd13 34.6(6) . .
O21 Gd6A Gd13 76.8(6) . .
O53 Gd6A Gd13 67.0(6) . .
O2 Gd6A Gd13 37.6(5) . .
O50 Gd6A Gd13 130.6(6) . .
O51 Gd6A Gd13 143.9(6) . .
C33 Gd6A Gd13 121.2(8) 3 .
Gd15 Gd6A Gd13 61.63(17) 3 .
O37 Gd6A Gd15 128.1(8) 3 .
O4 Gd6A Gd15 78.3(6) . .
O21 Gd6A Gd15 36.2(5) . .
O53 Gd6A Gd15 106.1(6) . .
O2 Gd6A Gd15 36.7(5) . .
O50 Gd6A Gd15 145.5(6) . .
O51 Gd6A Gd15 90.6(5) . .
C33 Gd6A Gd15 116.5(7) 3 .
Gd15 Gd6A Gd15 64.09(17) 3 .
Gd13 Gd6A Gd15 56.86(14) . .
O20 Gd15 O21 70.6(6) . 4
O20 Gd15 O4 73.7(6) . 4
O21 Gd15 O4 72.3(7) 4 4
O20 Gd15 O2 146.5(6) . .
O21 Gd15 O2 141.4(7) 4 .
O4 Gd15 O2 118.6(7) 4 .
O20 Gd15 O33 145.0(7) . .
O21 Gd15 O33 78.4(7) 4 .
O4 Gd15 O33 81.9(7) 4 .
O2 Gd15 O33 67.8(7) . .
O20 Gd15 O21 117.0(6) . .
O21 Gd15 O21 77.1(10) 4 .
O4 Gd15 O21 141.7(7) 4 .
O2 Gd15 O21 74.1(7) . .
O33 Gd15 O21 69.6(7) . .
O20 Gd15 O20 80.5(7) . 3
O21 Gd15 O20 116.7(6) 4 3
O4 Gd15 O20 147.8(6) 4 3
O2 Gd15 O20 75.0(6) . 3
O33 Gd15 O20 129.4(7) . 3
O21 Gd15 O20 68.0(6) . 3
O20 Gd15 O30 83.5(6) . 4
O21 Gd15 O30 152.2(7) 4 4
O4 Gd15 O30 91.1(7) 4 4
O2 Gd15 O30 66.1(7) . 4
O33 Gd15 O30 122.2(7) . 4
O21 Gd15 O30 125.5(7) . 4
O20 Gd15 O30 66.8(6) 3 4
O20 Gd15 Gd6A 83.6(4) . 4
O21 Gd15 Gd6A 42.9(5) 4 4
O4 Gd15 Gd6A 35.2(5) 4 4
O2 Gd15 Gd6A 125.3(5) . 4
O33 Gd15 Gd6A 62.3(6) . 4
O21 Gd15 Gd6A 106.8(5) . 4
O20 Gd15 Gd6A 158.1(4) 3 4
O30 Gd15 Gd6A 126.2(5) 4 4
O20 Gd15 Gd13 109.5(4) . .
O21 Gd15 Gd13 152.1(5) 4 .
O4 Gd15 Gd13 135.3(5) 4 .
O2 Gd15 Gd13 38.8(5) . .
O33 Gd15 Gd13 105.5(5) . .
O21 Gd15 Gd13 78.6(5) . .
O20 Gd15 Gd13 39.7(4) 3 .
O30 Gd15 Gd13 47.1(5) 4 .
Gd6A Gd15 Gd13 162.17(17) 4 .
O20 Gd15 Gd14 157.4(4) . .
O21 Gd15 Gd14 104.5(5) 4 .
O4 Gd15 Gd14 126.9(5) 4 .
O2 Gd15 Gd14 37.9(5) . .
O33 Gd15 Gd14 47.1(5) . .
O21 Gd15 Gd14 41.8(5) . .
O20 Gd15 Gd14 82.6(4) 3 .
O30 Gd15 Gd14 103.3(5) 4 .
Gd13 Gd15 Gd14 64.18(5) . .
O20 Gd15 Gd13 38.0(4) . 4
O21 Gd15 Gd13 77.9(5) 4 4
O4 Gd15 Gd13 38.5(5) 4 4
O2 Gd15 Gd13 135.3(5) . 4
O33 Gd15 Gd13 120.1(5) . 4
O21 Gd15 Gd13 150.3(5) . 4
O20 Gd15 Gd13 110.4(4) 3 4
O30 Gd15 Gd13 75.4(5) 4 4
Gd6A Gd15 Gd13 62.86(17) 4 4
Gd13 Gd15 Gd13 120.25(5) . 4
Gd14 Gd15 Gd13 164.44(6) . 4
Gd2 O1 Gd1 110.0(9) . .
Gd2 O1 Gd2 110.4(9) . 4
Gd1 O1 Gd2 96.5(8) . 4
Gd2 O1 Gd5A 95.1(8) . .
Gd2 O1 Gd5A 115.9(9) 4 .
Gd14 O2 Gd13 113.7(9) . .
Gd14 O2 Gd15 102.9(8) . .
Gd13 O2 Gd15 101.2(8) . .
Gd13 O2 Gd6A 99.8(8) . .
Gd15 O2 Gd6A 103.2(8) . .
C38 O3 Gd10 134(2) . .
C38 O3 Gd13 135.8(19) . .
Gd10 O3 Gd13 89.7(6) . .
Gd6A O4 Gd13 115.8(9) . .
Gd6A O4 Gd15 102.9(9) . 3
Gd13 O4 Gd15 102.7(8) . 3
Gd13 O4 Gd14 104.6(8) . .
Gd15 O4 Gd14 106.0(8) 3 .
Gd3A O5 Gd3 124.7(9) 3 3
Gd3A O5 Gd6 109.0(8) 3 .
Gd3 O5 Gd6 98.4(6) 3 .
Gd3 O5 Gd4 105.6(7) 3 3
Gd6 O5 Gd4 106.7(7) . 3
Gd2 O6 Gd3 105.6(9) 4 .
Gd2 O6 Gd1 100.2(8) 4 .
Gd3 O6 Gd1 108.1(9) . .
Gd12 O7 Gd11 100.7(8) . .
Gd12 O7 Gd13 111.0(9) . .
Gd11 O7 Gd13 103.4(8) . .
Gd11 O7 Gd1A 100.6(8) . .
Gd13 O7 Gd1A 93.7(7) . .
Gd5A O8 Gd3 126.9(11) . .
Gd5A O8 Gd2 103.3(9) . .
Gd3 O8 Gd2 99.6(8) . .
Gd3 O8 Gd1 106.6(9) . .
Gd2 O8 Gd1 108.4(8) . .
Gd7A O9 Gd3 94.1(7) . .
Gd7A O9 Gd6 110.1(8) . 4
Gd3 O9 Gd6 97.6(7) . 4
Gd3 O9 Gd5 104.6(7) . .
Gd6 O9 Gd5 109.1(7) 4 .
Gd7 O10 Gd6 99.5(7) . .
Gd7 O10 Gd8 110.6(8) . .
Gd6 O10 Gd8 104.0(7) . .
Gd6 O10 Gd4A 100.9(7) . .
Gd8 O10 Gd4A 95.5(7) . .
Gd5 O12 Gd10 110.7(8) . .
Gd5 O12 Gd9 110.8(8) . .
Gd10 O12 Gd9 96.3(7) . .
Gd10 O12 Gd2A 116.9(9) . .
Gd10 O12 Gd7A 114.6(8) . .
Gd2A O12 Gd7A 88.8(7) . .
Gd4A O13 Gd8 126.8(10) . .
Gd4A O13 Gd11 102.0(9) . 3
Gd8 O13 Gd11 100.4(8) . 3
Gd8 O13 Gd7 108.3(8) . .
Gd11 O13 Gd7 106.4(8) 3 .
Gd13 O14 Gd11 103.7(7) . .
Gd13 O14 Gd10 96.9(7) . .
Gd11 O14 Gd10 108.9(7) . .
Gd2 O15 Gd3 97.6(7) 3 3
Gd2 O15 Gd2 110.8(7) 3 .
Gd3 O15 Gd2 103.0(7) 3 .
Gd7A O16 Gd6 110.2(7) 3 .
Gd6 O16 Gd5 112.4(6) . 3
Gd6 O16 Gd4 110.4(7) . 3
Gd5 O16 Gd4 98.0(6) 3 3
Gd7A O16 Gd3A 105.2(7) 3 3
Gd6 O16 Gd3A 91.0(6) . 3
Gd6 O17 Gd11 110.4(8) 4 .
Gd6 O17 Gd7 97.5(8) 4 4
Gd11 O17 Gd7 108.1(8) . 4
Gd6 O17 Gd4A 114.7(9) 4 4
Gd11 O17 Gd4A 91.0(8) . 4
Gd5 O18 Gd10 109.9(8) . .
Gd5 O18 Gd8 96.2(7) . .
Gd10 O18 Gd8 103.6(7) . .
Gd10 O18 Gd7A 116.2(8) . .
Gd8 O18 Gd7A 96.8(7) . .
Gd1A O19 Gd10 90.8(8) . .
Gd1A O19 Gd11 116.4(9) . .
Gd10 O19 Gd11 111.0(8) . .
Gd10 O19 Gd12 110.7(8) . .
Gd11 O19 Gd12 96.0(8) . .
Gd13 O20 Gd15 103.9(6) 4 .
Gd13 O20 Gd15 98.7(5) 4 4
Gd15 O20 Gd15 109.6(6) . 4
Gd15 O21 Gd6A 94.6(8) 3 .
Gd15 O21 Gd15 110.3(8) 3 .
Gd6A O21 Gd15 108.4(8) . .
Gd15 O21 Gd14 109.0(8) 3 .
Gd15 O21 Gd14 97.4(7) . .
Gd6 O22 Gd11 110.4(7) 4 .
Gd6 O22 Gd8 103.4(7) 4 4
Gd11 O22 Gd8 97.1(6) . 4
C1 O23 Gd7A 127.1(19) . .
C1 O23 Gd5 137.1(19) . .
C1 O23 Gd8 135.7(19) . .
Gd7A O23 Gd8 97.1(7) . .
Gd5 O23 Gd8 86.9(6) . .
C27 O24 Gd11 148(2) . .
C27 O24 Gd12 120(2) . .
Gd11 O24 Gd12 91.6(7) . .
C27 O24 Gd4A 68(2) . 4
Gd11 O24 Gd4A 80.2(6) . 4
C1 O25 Gd2 134.3(18) . .
C1 O25 Gd3 137.9(19) . .
Gd2 O25 Gd3 87.8(6) . .
Gd1A O26 Gd13 126.4(11) . .
Gd1A O26 Gd10 100.8(9) . .
Gd13 O26 Gd10 99.0(8) . .
Gd13 O26 Gd12 105.0(8) . .
Gd10 O26 Gd12 107.0(8) . .
C38 O27 Gd11 135(2) . 3
C38 O27 Gd8 138(2) . .
Gd11 O27 Gd8 87.0(6) 3 .
C1 O28 Gd6 133.6(19) . .
C1 O28 Gd3 137.7(19) . 3
Gd6 O28 Gd3 88.4(6) . 3
Gd2A O29 Gd8 128.0(11) . .
Gd5 O29 Gd8 99.0(8) . .
Gd5 O29 Gd9 108.4(8) . .
Gd8 O29 Gd9 105.2(8) . .
Gd2A O29 Gd7A 109.7(10) . .
Gd8 O29 Gd7A 102.2(8) . .
C38 O30 Gd15 134.4(19) . 3
C38 O30 Gd13 136.4(19) . 3
Gd15 O30 Gd13 89.1(6) 3 3
Gd9 O31 Gd10 101.8(8) . .
Gd9 O31 Gd8 112.5(9) . .
Gd10 O31 Gd8 105.6(8) . .
Gd10 O31 Gd2A 104.9(8) . .
Gd8 O31 Gd2A 92.5(7) . .
C2 O32 Gd2 140(2) . 4
C2 O32 Gd1 126(2) . .
Gd2 O32 Gd1 92.4(8) 4 .
C33 O33 Gd15 146(2) . .
C33 O33 Gd14 121(2) . .
Gd15 O33 Gd14 91.8(7) . .
Gd7A O34 Gd3 104.4(10) . .
Gd4 O34 Gd3 109.4(8) . .
Gd4 O34 Gd5 99.3(8) . .
Gd3 O34 Gd5 106.0(8) . .
Gd7A O34 Gd3A 106.6(10) . .
Gd3 O34 Gd3A 92.3(7) . .
C21 O35 Gd7 137(2) . .
C21 O35 Gd4A 136.8(19) . .
C25 O36 Gd10 137.1(18) . .
C25 O36 Gd9 130.7(18) . .
Gd10 O36 Gd9 92.0(7) . .
C25 O36 Gd1A 58.5(14) . .
Gd10 O36 Gd1A 79.1(6) . .
C33 O37 Gd6A 131(2) . 4
C33 O37 Gd14 141(2) . 4
C11 O38 Gd7 130(2) . 4
C11 O38 Gd4A 148(2) . 4
C7 O39 Gd6 145(3) . 4
C7 O39 Gd7 121(2) . 4
Gd6 O39 Gd7 91.1(8) 4 4
C5 O40 Gd1 132(2) . .
C5 O40 Gd5A 150(2) . .
C6 O41 Gd1 126.2(19) . .
C7 O42 Gd3A 128(2) . .
C7 O42 Gd4 138(2) . .
C12 O43 Gd4 136(2) . .
C12 O43 Gd3A 154(2) . .
C21 O44 Gd9 147.5(19) . .
C21 O44 Gd2A 134.3(19) . .
C22 O45 Gd9 131.3(17) . .
C18 O46 Gd2A 132.0(17) . .
C18 O46 Gd9 124.3(17) . .
C23 O47 Gd9 130.1(18) . .
C29 O48 Gd12 129.7(19) . .
C29 O48 Gd1A 150(2) . .
C30 O49 Gd12 130.2(19) . .
C35 O51 Gd14 132.5(19) . .
C35 O51 Gd6A 145.0(19) . .
C34 O52 Gd14 134(2) . .
N2 O53 Gd14 149(2) . .
N2 O53 Gd6A 141.9(18) . .
N2 O54 Gd1A 131.7(17) . .
N2 O54 Gd12 133.1(19) . .
C16 O55 Gd7A 140.9(14) . .
C16 O55 Gd5 130.6(13) . .
C16 O55 Gd4 128.8(17) . .
Gd5 O55 Gd4 93.2(6) . .
N1 O56 Gd1 131(3) . .
N1' O56' Gd5A 131(10) . .
C10 O57 Gd7 132(2) . 4
N1 O58 Gd4 142(3) . .
C14 O60 Gd4 129(2) . .
C16 O64 Gd2A 121.1(15) . .
C16 O64 Gd9 137.2(12) . .
C2 O65 Gd5A 132(2) . 4
C2 O65 Gd1 141(2) . 4
C27 O66 Gd4A 127(2) . 4
C27 O66 Gd7 139(2) . 4
O56 N1 O58 100(4) . .
O56 N1 O63 131(4) . .
O58 N1 O63 130(4) . .
O56' N1' O63' 149(10) . .
O56' N1' Gd5A 36(8) . .
O63' N1' Gd5A 121(5) . .
O53 N2 O54 123(2) . .
O53 N2 O62 131(3) . .
O54 N2 O62 106(2) . .
O23 C1 O28 122(3) . .
O23 C1 O25 119(3) . .
O28 C1 O25 119(3) . .
O32 C2 O65 120(3) . .
O32 C2 C3 122(3) . .
O65 C2 C3 118(3) . .
O32 C2 Gd5A 95(2) . 4
O65 C2 Gd5A 25.9(14) . 4
C3 C2 Gd5A 141(3) . 4
C2 C3 C5 111(3) . .
C2 C3 C4 117(3) . .
C5 C3 C4 110(3) . .
C2 C3 C6 108(3) . .
C5 C3 C6 106(3) . .
C4 C3 C6 104(3) . .
C3 C5 O40 112(3) . .
C3 C6 O41 117(3) . .
O39 C7 O42 118(3) . .
O39 C7 C8 128(4) . .
O42 C7 C8 114(3) . .
O39 C7 Gd3A 91(2) . .
O42 C7 Gd3A 28.3(14) . .
C8 C7 Gd3A 136(3) . .
C7 C8 C10 111(3) . .
C7 C8 C9 114(3) . .
C10 C8 C9 118(3) . .
C7 C8 C11 106(3) . .
C10 C8 C11 107(3) . .
C9 C8 C11 99(3) . .
C8 C10 O57 113(3) . .
C8 C11 O38 116(3) . .
O43 C12 C13 111(3) . .
C12 C13 C14 119(3) . .
C12 C13 C15 113(3) . .
C14 C13 C15 103(3) . .
C12 C13 C16 102(3) . .
C14 C13 C16 106(3) . .
C15 C13 C16 114(3) . .
O60 C14 C13 115(3) . .
O55 C16 O64 131.5(16) . .
O55 C16 C13 114.4(19) . .
O64 C16 C13 113.1(18) . .
O55 C16 Gd2A 99.1(13) . .
O64 C16 Gd2A 34.0(10) . .
C13 C16 Gd2A 139.5(19) . .
C18 C17 C20 116(2) . .
C18 C17 C21 113(2) . .
C20 C17 C21 110(2) . .
C18 C17 C19 109(2) . .
C20 C17 C19 105.1(19) . .
C21 C17 C19 103.3(18) . .
C17 C18 O46 115(2) . .
O61 C19 C17 112(2) . .
O35 C21 O44 120(2) . .
O35 C21 C17 122(2) . .
O44 C21 C17 118(2) . .
O45 C22 C24 114(2) . .
O47 C23 C24 115(2) . .
C23 C24 C22 111(2) . .
C23 C24 C26 109.8(19) . .
C22 C24 C26 108.5(19) . .
C23 C24 C25 109.4(19) . .
C22 C24 C25 109.2(19) . .
C26 C24 C25 108.6(19) . .
O24 C27 O66 115(3) . .
O24 C27 C28 129(3) . .
O66 C27 C28 117(3) . .
O24 C27 Gd4A 87(2) . 4
O66 C27 Gd4A 29.5(14) . 4
C28 C27 Gd4A 142(3) . 4
C27 C28 C31 114(3) . .
C27 C28 C29 109(3) . .
C31 C28 C29 112(3) . .
C27 C28 C30 111(3) . .
C31 C28 C30 104(3) . .
C29 C28 C30 106(3) . .
O48 C29 C28 112(3) . .
O49 C30 C28 112(3) . .
C33 C32 C36 117(3) . .
C33 C32 C35 109(3) . .
C36 C32 C35 107(3) . .
C33 C32 C34 106(3) . .
C36 C32 C34 108(3) . .
C35 C32 C34 109(3) . .
O33 C33 O37 116(3) . .
O33 C33 C32 128(4) . .
O37 C33 C32 115(3) . .
O33 C33 Gd6A 87(2) . 4
O37 C33 Gd6A 29.8(15) . 4
C32 C33 Gd6A 143(3) . 4
O52 C34 C32 112(3) . .
O51 C35 C32 111(3) . .
O27 C38 O3 121(3) . .
O27 C38 O30 120(3) . .
O3 C38 O30 119(3) . .
C25 O11 Gd1A 119(2) . .
C25 O11 Gd12 136.5(19) . .
O11 C25 O36 124(2) . .
O11 C25 C24 121(2) . .
O36 C25 C24 113(2) . .
O11 C25 Gd1A 34.8(13) . .
O36 C25 Gd1A 94.7(16) . .
C24 C25 Gd1A 151.3(19) . .

loop_
_geom_bond_atom_site_label_1
_geom_bond_atom_site_label_2
_geom_bond_distance
_geom_bond_site_symmetry_2
Gd1 O65 2.32(2) 3
Gd1 O40 2.35(2) .
Gd1 O6 2.36(2) .
Gd1 O1 2.41(2) .
Gd1 O8 2.45(2) .
Gd1 O41 2.45(2) .
Gd1 O59 2.47(2) .
Gd1 O56 2.51(4) .
Gd1 O32 2.57(2) .
Gd1 Gd2 3.599(2) 4
Gd1 Gd3 3.819(2) .
Gd1 Gd2 3.905(2) .
Gd5A O65 1.56(3) 3
Gd5A O8 2.13(2) .
Gd5A O59 2.31(3) .
Gd5A O56' 2.36(11) .
Gd5A O1 2.43(2) .
Gd5A O40 2.55(3) .
Gd5A C2 2.67(4) 3
Gd5A N1' 3.00(11) .
Gd5A Gd2 3.533(12) .
Gd5A Gd3 3.978(12) .
Gd2 O6 2.33(2) 3
Gd2 O1 2.36(2) .
Gd2 O8 2.37(2) .
Gd2 O15 2.367(18) 4
Gd2 O15 2.388(18) .
Gd2 O32 2.41(2) 3
Gd2 O1 2.41(2) 3
Gd2 O25 2.51(2) .
Gd2 Gd3 3.5751(19) .
Gd2 Gd1 3.599(2) 3
Gd2 Gd3 3.7358(18) 3
Gd3 O8 2.31(2) .
Gd3 O9 2.349(19) .
Gd3 O5 2.350(17) 4
Gd3 O6 2.36(2) .
Gd3 O34 2.36(2) .
Gd3 O15 2.385(18) 4
Gd3 O25 2.64(2) .
Gd3 O28 2.681(19) 4
Gd3 Gd7A 3.395(12) .
Gd3 Gd6 3.5813(18) 4
Gd3 Gd2 3.7357(18) 4
Gd4 O58 2.23(4) .
Gd4 O42 2.28(2) .
Gd4 O34 2.36(2) .
Gd4 O43 2.37(2) .
Gd4 O16 2.394(16) 4
Gd4 O60 2.40(2) .
Gd4 O5 2.485(18) 4
Gd4 O55 2.514(19) .
Gd4 Gd5 3.605(3) .
Gd4 Gd6 3.904(2) 4
Gd3A O42 1.65(3) .
Gd3A O5 1.964(19) 4
Gd3A O58' 2.11(12) .
Gd3A O16 2.601(19) 4
Gd3A C7 2.75(4) .
Gd3A O43 2.82(2) .
Gd3A O34 2.92(2) .
Gd3A Gd6 3.543(10) 4
Gd3A Gd7A 3.926(16) .
Gd5 O12 2.31(2) .
Gd5 O29 2.31(2) .
Gd5 O18 2.35(2) .
Gd5 O34 2.37(2) .
Gd5 O16 2.385(16) 4
Gd5 O9 2.428(19) .
Gd5 O55 2.45(2) .
Gd5 O23 2.50(2) .
Gd5 Gd8 3.535(3) .
Gd5 Gd10 3.857(3) .
Gd7A O34 1.92(2) .
Gd7A O9 2.29(2) .
Gd7A O16 2.34(2) 4
Gd7A O55 2.37(2) .
Gd7A O23 2.45(2) .
Gd7A O29 2.56(2) .
Gd7A O18 2.70(2) .
Gd7A O12 2.72(2) .
Gd7A Gd2A 3.669(15) .
Gd7A Gd8 3.813(13) .
Gd7A Gd6 3.851(13) 4
Gd6 O17 2.35(2) 3
Gd6 O16 2.359(16) .
Gd6 O22 2.365(18) 3
Gd6 O10 2.365(19) .
Gd6 O39 2.38(2) 3
Gd6 O5 2.380(17) .
Gd6 O9 2.411(18) 3
Gd6 O28 2.451(19) .
Gd6 Gd3A 3.543(10) 3
Gd6 Gd7 3.578(2) .
Gd6 Gd3 3.5814(18) 3
Gd6 Gd8 3.7356(17) .
Gd7 O35 2.29(2) .
Gd7 O10 2.32(2) .
Gd7 O66 2.33(2) 3
Gd7 O38 2.37(2) 3
Gd7 O17 2.41(2) 3
Gd7 O57 2.44(2) 3
Gd7 O13 2.48(2) .
Gd7 O39 2.63(2) 3
Gd7 Gd8 3.864(2) .
Gd7 Gd11 3.896(2) 3
Gd4A O66 1.67(2) 3
Gd4A O13 2.03(2) .
Gd4A O35 2.31(2) .
Gd4A O17 2.42(2) 3
Gd4A O38 2.70(2) 3
Gd4A C27 2.71(4) 3
Gd4A O10 2.83(2) .
Gd4A O24 2.92(2) 3
Gd4A Gd11 3.439(9) 3
Gd4A Gd8 3.862(8) .
Gd8 O13 2.28(2) .
Gd8 O29 2.33(2) .
Gd8 O31 2.35(2) .
Gd8 O10 2.38(2) .
Gd8 O22 2.395(18) 3
Gd8 O18 2.397(19) .
Gd8 O23 2.63(2) .
Gd8 O27 2.68(2) .
Gd8 Gd11 3.5824(17) 3
Gd8 Gd10 3.7385(18) .
Gd9 O31 2.30(2) .
Gd9 O44 2.38(2) .
Gd9 O64 2.3999(10) .
Gd9 O47 2.42(2) .
Gd9 O45 2.44(2) .
Gd9 O12 2.46(2) .
Gd9 O46 2.49(2) .
Gd9 O29 2.53(2) .
Gd9 O36 2.63(2) .
Gd9 Gd10 3.605(2) .
Gd2A O64 1.667(12) .
Gd2A O29 1.90(2) .
Gd2A O44 2.48(2) .
Gd2A O46 2.48(2) .
Gd2A O12 2.52(2) .
Gd2A C16 2.55(2) .
Gd2A O31 2.90(2) .
Gd10 O31 2.35(2) .
Gd10 O19 2.35(2) .
Gd10 O18 2.36(2) .
Gd10 O26 2.37(2) .
Gd10 O12 2.38(2) .
Gd10 O36 2.38(2) .
Gd10 O14 2.430(19) .
Gd10 O3 2.45(2) .
Gd10 Gd1A 3.349(8) .
Gd10 Gd13 3.5856(19) .
Gd11 O7 2.35(2) .
Gd11 O14 2.368(19) .
Gd11 O13 2.38(2) 4
Gd11 O24 2.38(2) .
Gd11 O22 2.383(18) .
Gd11 O19 2.39(2) .
Gd11 O17 2.40(2) .
Gd11 O27 2.52(2) 4
Gd11 Gd4A 3.439(9) 4
Gd11 Gd12 3.569(2) .
Gd11 Gd8 3.5823(17) 4
Gd11 Gd13 3.7196(17) .
Gd12 O7 2.29(2) .
Gd12 O54 2.33(2) .
Gd12 O11 2.34(2) .
Gd12 O48 2.38(2) .
Gd12 O49 2.39(2) .
Gd12 O19 2.42(2) .
Gd12 O26 2.51(2) .
Gd12 O24 2.59(2) .
Gd12 Gd13 3.857(2) .
Gd1A O11 1.59(2) .
Gd1A O26 1.97(2) .
Gd1A O54 2.32(2) .
Gd1A O19 2.35(2) .
Gd1A C25 2.44(3) .
Gd1A O48 2.77(2) .
Gd1A O36 2.85(2) .
Gd1A O7 2.87(2) .
Gd1A Gd13 3.852(8) .
Gd13 O2 2.32(2) .
Gd13 O20 2.345(15) 3
Gd13 O26 2.35(2) .
Gd13 O4 2.36(2) .
Gd13 O14 2.36(2) .
Gd13 O7 2.39(2) .
Gd13 O3 2.63(2) .
Gd13 O30 2.66(2) 4
Gd13 Gd15 3.6257(18) .
Gd13 Gd15 3.6943(17) 3
Gd14 O2 2.31(2) .
Gd14 O51 2.37(2) .
Gd14 O37 2.38(2) 3
Gd14 O53 2.38(2) .
Gd14 O52 2.40(2) .
Gd14 O21 2.47(2) .
Gd14 O4 2.53(2) .
Gd14 O50 2.55(2) .
Gd14 O33 2.69(2) .
Gd14 Gd15 3.667(2) .
Gd14 Gd15 3.920(3) 3
Gd6A O37 1.96(2) 3
Gd6A O4 2.05(2) .
Gd6A O21 2.36(2) .
Gd6A O53 2.43(2) .
Gd6A O2 2.56(2) .
Gd6A O50 2.60(3) .
Gd6A O51 2.72(2) .
Gd6A C33 2.99(4) 3
Gd6A Gd15 3.460(10) 3
Gd6A Gd15 3.875(10) .
Gd15 O20 2.347(16) .
Gd15 O21 2.35(2) 4
Gd15 O4 2.37(2) 4
Gd15 O2 2.38(2) .
Gd15 O33 2.41(2) .
Gd15 O21 2.42(2) .
Gd15 O20 2.434(15) 3
Gd15 O30 2.51(2) 4
Gd15 Gd6A 3.460(10) 4
Gd15 Gd13 3.6944(17) 4
O1 Gd2 2.41(2) 4
O3 C38 1.29(3) .
O4 Gd15 2.37(2) 3
O5 Gd3A 1.964(19) 3
O5 Gd3 2.350(17) 3
O5 Gd4 2.485(17) 3
O6 Gd2 2.33(2) 4
O9 Gd6 2.411(18) 4
O13 Gd11 2.38(2) 3
O15 Gd2 2.367(18) 3
O15 Gd3 2.385(18) 3
O16 Gd7A 2.34(2) 3
O16 Gd5 2.385(16) 3
O16 Gd4 2.394(16) 3
O16 Gd3A 2.601(19) 3
O17 Gd6 2.35(2) 4
O17 Gd7 2.41(2) 4
O17 Gd4A 2.42(2) 4
O20 Gd13 2.345(15) 4
O20 Gd15 2.434(15) 4
O21 Gd15 2.35(2) 3
O22 Gd6 2.364(18) 4
O22 Gd8 2.395(18) 4
O23 C1 1.27(3) .
O24 C27 1.23(4) .
O24 Gd4A 2.92(2) 4
O25 C1 1.31(3) .
O27 C38 1.27(3) .
O27 Gd11 2.52(2) 3
O28 C1 1.29(3) .
O28 Gd3 2.681(19) 3
O30 C38 1.30(3) .
O30 Gd15 2.51(2) 3
O30 Gd13 2.66(2) 3
O32 C2 1.27(4) .
O32 Gd2 2.41(2) 4
O33 C33 1.22(4) .
O35 C21 1.23(3) .
O36 C25 1.29(3) .
O37 C33 1.32(4) .
O37 Gd6A 1.96(2) 4
O37 Gd14 2.38(2) 4
O38 C11 1.54(4) .
O38 Gd7 2.37(2) 4
O38 Gd4A 2.70(2) 4
O39 C7 1.22(4) .
O39 Gd6 2.38(2) 4
O39 Gd7 2.63(2) 4
O40 C5 1.50(4) .
O41 C6 1.53(4) .
O42 C7 1.40(4) .
O43 C12 1.45(3) .
O44 C21 1.28(3) .
O45 C22 1.40(3) .
O46 C18 1.46(3) .
O47 C23 1.39(3) .
O48 C29 1.48(4) .
O49 C30 1.51(4) .
O51 C35 1.52(4) .
O52 C34 1.44(4) .
O53 N2 1.197(10) .
O54 N2 1.210(10) .
O55 C16 1.255(10) .
O56 N1 1.18(4) .
O56' N1' 0.86(15) .
O57 C10 1.54(4) .
O57 Gd7 2.44(2) 4
O58 N1 1.26(3) .
O60 C14 1.50(3) .
O61 C19 1.456(10) .
O62 N2 1.221(10) .
O63 N1 1.28(4) .
O63' N1' 1.80(16) .
O64 C16 1.257(10) .
O65 C2 1.36(4) .
O65 Gd5A 1.56(3) 4
O65 Gd1 2.32(2) 4
O66 C27 1.35(4) .
O66 Gd4A 1.67(2) 4
O66 Gd7 2.33(2) 4
C2 C3 1.43(5) .
C2 Gd5A 2.67(4) 4
C3 C5 1.48(5) .
C3 C4 1.51(5) .
C3 C6 1.51(5) .
C7 C8 1.46(5) .
C8 C10 1.46(5) .
C8 C9 1.51(5) .
C8 C11 1.52(5) .
C12 C13 1.51(3) .
C13 C14 1.51(3) .
C13 C15 1.52(3) .
C13 C16 1.53(3) .
C17 C18 1.41(3) .
C17 C20 1.48(3) .
C17 C21 1.52(3) .
C17 C19 1.59(3) .
C22 C24 1.52(3) .
C23 C24 1.50(3) .
C24 C26 1.54(3) .
C24 C25 1.54(3) .
C27 C28 1.44(5) .
C27 Gd4A 2.71(4) 4
C28 C31 1.49(4) .
C28 C29 1.55(5) .
C28 C30 1.59(5) .
C32 C33 1.43(5) .
C32 C36 1.51(4) .
C32 C35 1.54(5) .
C32 C34 1.59(5) .
C33 Gd6A 2.99(4) 4
O11 C25 1.23(3) .

loop_
_platon_squeeze_void_nr
_platon_squeeze_void_average_x
_platon_squeeze_void_average_y
_platon_squeeze_void_average_z
_platon_squeeze_void_volume
_platon_squeeze_void_count_electrons
_platon_squeeze_void_content
1 -0.006 0.005 0.001 5925 2323 ' '
2 0.000 0.000 0.500 300 169 ' '
3 0.000 0.500 0.500 300 170 ' '
4 0.250 0.250 0.256 183 140 ' '
5 0.500 0.000 0.500 300 171 ' '
6 0.500 0.500 0.500 300 170 ' '
7 0.750 0.750 0.744 183 142 ' '
